data_4315946
loop_
_publ_author_name
'Takayoshi Hashimoto'
'Yasuhiro Ohki'
'Kazuyuki Tatsumi'

_publ_section_title
;
 Synthesis of Coordinatively Unsaturated Mesityliron Thiolate Complexes
 and Their Reactions with Elemental Sulfur
;
_journal_name_full 'Inorganic Chemistry'
_journal_page_first 6102
_journal_page_last 6109
_journal_paper_doi 10.1021/ic100692v
_journal_volume 49
_journal_year 2010
_chemical_formula_moiety 'C57 H61 Fe2 S2 '
_chemical_formula_sum 'C57 H61 Fe2 S2'
_chemical_formula_weight 921.92
_space_group_IT_number 14
_symmetry_cell_setting monoclinic
_symmetry_Int_Tables_number 14
_symmetry_space_group_name_Hall '-P 2ybc'
_symmetry_space_group_name_H-M 'P 1 21/c 1'
_cell_angle_alpha 90.0000
_cell_angle_beta 94.503(2)
_cell_angle_gamma 90.0000
_cell_formula_units_Z 4
_cell_length_a 10.9617(15)
_cell_length_b 15.031(2)
_cell_length_c 28.612(4)
_cell_measurement_reflns_used 6568
_cell_measurement_temperature 173.1
_cell_measurement_theta_max 27.5
_cell_measurement_theta_min 3.1
_cell_volume 4699.7(11)
_computing_cell_refinement CrystalClear
_computing_data_collection CrystalClear
_computing_data_reduction CrystalStructure
_computing_publication_material 'CrystalStructure 3.8'
_computing_structure_refinement CRYSTALS
_computing_structure_solution SIR97
_diffrn_ambient_temperature 173.1
_diffrn_detector_area_resol_mean 7.31
_diffrn_measured_fraction_theta_full 0.980
_diffrn_measured_fraction_theta_max 0.980
_diffrn_measurement_device_type 'Rigaku Saturn'
_diffrn_measurement_method \w
_diffrn_radiation_type 'Mo K\a'
_diffrn_radiation_wavelength 0.71070
_diffrn_reflns_av_R_equivalents 0.050
_diffrn_reflns_limit_h_max 13
_diffrn_reflns_limit_h_min -13
_diffrn_reflns_limit_k_max 19
_diffrn_reflns_limit_k_min -19
_diffrn_reflns_limit_l_max 35
_diffrn_reflns_limit_l_min -37
_diffrn_reflns_number 37669
_diffrn_reflns_theta_full 27.50
_diffrn_reflns_theta_max 27.50
_exptl_absorpt_coefficient_mu 0.743
_exptl_absorpt_correction_T_max 0.895
_exptl_absorpt_correction_T_min 0.788
_exptl_absorpt_correction_type multi-scan
_exptl_absorpt_process_details 'Jacobson, R. (1998) Private communication'
_exptl_crystal_colour orange
_exptl_crystal_density_diffrn 1.303
_exptl_crystal_density_method 'not measured'
_exptl_crystal_description block
_exptl_crystal_F_000 1948.00
_exptl_crystal_size_max 0.15
_exptl_crystal_size_mid 0.15
_exptl_crystal_size_min 0.15
_refine_diff_density_max 0.83
_refine_diff_density_min -0.73
_refine_ls_extinction_method none
_refine_ls_goodness_of_fit_ref 1.001
_refine_ls_hydrogen_treatment refall
_refine_ls_number_parameters 611
_refine_ls_number_reflns 10589
_refine_ls_R_factor_gt 0.0488
_refine_ls_shift/su_max 0.0000
_refine_ls_structure_factor_coef Fsqd
_refine_ls_weighting_details 'w = 1/[1.2700\s(Fo^2^)]/(4Fo^2^)'
_refine_ls_weighting_scheme calc
_refine_ls_wR_factor_ref 0.0787
_reflns_number_gt 6766
_reflns_number_total 10589
_reflns_threshold_expression F^2^>2.0\s(F^2^)
_cod_data_source_file ic100692v_si_001_6.cif
_cod_data_source_block '_4a'
_cod_original_formula_sum 'C57 H61 Fe2 S2 '
_cod_database_code 4315946

loop_
_symmetry_equiv_pos_site_id
_symmetry_equiv_pos_as_xyz
1 +X,+Y,+Z
2 -X,1/2+Y,1/2-Z
3 -X,-Y,-Z
4 +X,1/2-Y,1/2+Z

loop_
_atom_site_label
_atom_site_type_symbol
_atom_site_fract_x
_atom_site_fract_y
_atom_site_fract_z
_atom_site_U_iso_or_equiv
_atom_site_adp_type
_atom_site_occupancy
_atom_site_symmetry_multiplicity
_atom_site_calc_flag
_atom_site_refinement_flags
_atom_site_disorder_assembly
_atom_site_disorder_group
Fe(1) Fe 0.80722(3) 0.48724(3) 0.313000(10) 0.02518(10) Uani 1.00 1 d . . .
Fe(2) Fe 0.62987(3) 0.56434(3) 0.355400(10) 0.02344(10) Uani 1.00 1 d . . .
S(1) S 0.69972(5) 0.43211(5) 0.38114(2) 0.02224(17) Uani 1.00 1 d . . .
S(2) S 0.81787(5) 0.62712(5) 0.35162(2) 0.02204(17) Uani 1.00 1 d . . .
C(1) C 0.7849(2) 0.4670(2) 0.24200(10) 0.0279(7) Uani 1.00 1 d . . .
C(2) C 0.7973(2) 0.5349(2) 0.20926(10) 0.0325(8) Uani 1.00 1 d . . .
C(3) C 0.7717(2) 0.5203(2) 0.16104(10) 0.0385(9) Uani 1.00 1 d . . .
C(4) C 0.7341(2) 0.4383(2) 0.14362(10) 0.0389(9) Uani 1.00 1 d . . .
C(5) C 0.7258(2) 0.3697(2) 0.17566(11) 0.0352(8) Uani 1.00 1 d . . .
C(6) C 0.7485(2) 0.3834(2) 0.22382(10) 0.0287(7) Uani 1.00 1 d . . .
C(7) C 0.8391(2) 0.6268(2) 0.22461(11) 0.0470(10) Uani 1.00 1 d . . .
C(8) C 0.7033(2) 0.4231(2) 0.09172(11) 0.0609(12) Uani 1.00 1 d . . .
C(9) C 0.7312(2) 0.3062(2) 0.25606(11) 0.0384(9) Uani 1.00 1 d . . .
C(10) C 0.5625(2) 0.36582(19) 0.37502(9) 0.0238(7) Uani 1.00 1 d . . .
C(11) C 0.4531(2) 0.41057(19) 0.36111(10) 0.0264(7) Uani 1.00 1 d . . .
C(12) C 0.3429(2) 0.3648(2) 0.35907(11) 0.0334(8) Uani 1.00 1 d . . .
C(13) C 0.3403(2) 0.2759(2) 0.37073(12) 0.0417(9) Uani 1.00 1 d . . .
C(14) C 0.4481(2) 0.2315(2) 0.38395(11) 0.0368(8) Uani 1.00 1 d . . .
C(15) C 0.5611(2) 0.27524(19) 0.38644(10) 0.0258(7) Uani 1.00 1 d . . .
C(16) C 0.4604(2) 0.50728(19) 0.35054(10) 0.0249(7) Uani 1.00 1 d . . .
C(17) C 0.4860(2) 0.53498(19) 0.30431(10) 0.0281(7) Uani 1.00 1 d . . .
C(18) C 0.5250(2) 0.6239(2) 0.29832(11) 0.0326(8) Uani 1.00 1 d . . .
C(19) C 0.5368(2) 0.6846(2) 0.33596(12) 0.0333(8) Uani 1.00 1 d . . .
C(20) C 0.5040(2) 0.6568(2) 0.38050(12) 0.0350(8) Uani 1.00 1 d . . .
C(21) C 0.4665(2) 0.5688(2) 0.38891(10) 0.0283(7) Uani 1.00 1 d . . .
C(22) C 0.4740(2) 0.4712(2) 0.26420(10) 0.0373(8) Uani 1.00 1 d . . .
C(23) C 0.5872(2) 0.7760(2) 0.32933(13) 0.0485(10) Uani 1.00 1 d . . .
C(24) C 0.4415(2) 0.5390(2) 0.43742(10) 0.0408(9) Uani 1.00 1 d . . .
C(25) C 0.6749(2) 0.22363(19) 0.40218(10) 0.0258(7) Uani 1.00 1 d . . .
C(26) C 0.7251(2) 0.16314(19) 0.37193(10) 0.0284(7) Uani 1.00 1 d . . .
C(27) C 0.8359(2) 0.12134(19) 0.38623(10) 0.0307(8) Uani 1.00 1 d . . .
C(28) C 0.8939(2) 0.13493(19) 0.43026(11) 0.0318(8) Uani 1.00 1 d . . .
C(29) C 0.8368(2) 0.18913(19) 0.46123(10) 0.0304(8) Uani 1.00 1 d . . .
C(30) C 0.7282(2) 0.23456(18) 0.44811(10) 0.0262(7) Uani 1.00 1 d . . .
C(31) C 0.6604(2) 0.1370(2) 0.32551(11) 0.0415(9) Uani 1.00 1 d . . .
C(32) C 1.0162(2) 0.0920(2) 0.44472(12) 0.0474(10) Uani 1.00 1 d . . .
C(33) C 0.6690(2) 0.2907(2) 0.48339(11) 0.0368(9) Uani 1.00 1 d . . .
C(34) C 0.9248(2) 0.60236(17) 0.40050(9) 0.0196(6) Uani 1.00 1 d . . .
C(35) C 1.0149(2) 0.53685(17) 0.39594(9) 0.0203(6) Uani 1.00 1 d . . .
C(36) C 1.0975(2) 0.51911(19) 0.43434(9) 0.0264(7) Uani 1.00 1 d . . .
C(37) C 1.0927(2) 0.5639(2) 0.47594(10) 0.0284(7) Uani 1.00 1 d . . .
C(38) C 1.0075(2) 0.63120(19) 0.47952(9) 0.0264(7) Uani 1.00 1 d . . .
C(39) C 0.9232(2) 0.65271(18) 0.44181(9) 0.0213(6) Uani 1.00 1 d . . .
C(40) C 1.0310(2) 0.49107(18) 0.35038(9) 0.0212(6) Uani 1.00 1 d . . .
C(41) C 1.0102(2) 0.39948(19) 0.34507(10) 0.0228(7) Uani 1.00 1 d . . .
C(42) C 1.0327(2) 0.3594(2) 0.30231(10) 0.0280(7) Uani 1.00 1 d . . .
C(43) C 1.0789(2) 0.4063(2) 0.26597(10) 0.0310(8) Uani 1.00 1 d . . .
C(44) C 1.1082(2) 0.4953(2) 0.27369(10) 0.0318(8) Uani 1.00 1 d . . .
C(45) C 1.0871(2) 0.53891(19) 0.31484(10) 0.0266(7) Uani 1.00 1 d . . .
C(46) C 0.9796(2) 0.34027(18) 0.38486(10) 0.0294(8) Uani 1.00 1 d . . .
C(47) C 1.0936(2) 0.3644(2) 0.21899(11) 0.0491(10) Uani 1.00 1 d . . .
C(48) C 1.1258(2) 0.6339(2) 0.32177(11) 0.0402(9) Uani 1.00 1 d . . .
C(49) C 0.8449(2) 0.73304(18) 0.44613(9) 0.0224(7) Uani 1.00 1 d . . .
C(50) C 0.7428(2) 0.73207(19) 0.47274(10) 0.0270(7) Uani 1.00 1 d . . .
C(51) C 0.6760(2) 0.8105(2) 0.47673(11) 0.0333(8) Uani 1.00 1 d . . .
C(52) C 0.7069(2) 0.8890(2) 0.45499(11) 0.0333(8) Uani 1.00 1 d . . .
C(53) C 0.8098(2) 0.88805(19) 0.42958(10) 0.0309(8) Uani 1.00 1 d . . .
C(54) C 0.8794(2) 0.81249(18) 0.42491(10) 0.0255(7) Uani 1.00 1 d . . .
C(55) C 0.7079(2) 0.6499(2) 0.49781(11) 0.0391(9) Uani 1.00 1 d . . .
C(56) C 0.6345(2) 0.9731(2) 0.46002(13) 0.0520(11) Uani 1.00 1 d . . .
C(57) C 0.9927(2) 0.8162(2) 0.39852(10) 0.0338(8) Uani 1.00 1 d . . .
H(1) H 1.1451 0.5281 0.2492 0.039 Uiso 1.00 1 c R . .
H(2) H 1.0154 0.2965 0.2980 0.033 Uiso 1.00 1 c R . .
H(3) H 1.1627 0.6418 0.3534 0.050 Uiso 1.00 1 c R . .
H(4) H 0.9336 0.3738 0.4065 0.035 Uiso 1.00 1 c R . .
H(5) H 0.6292 0.6589 0.5104 0.047 Uiso 1.00 1 c R . .
H(6) H 1.0614 0.7921 0.4179 0.041 Uiso 1.00 1 c R . .
H(7) H 0.5640 0.9606 0.4774 0.063 Uiso 1.00 1 c R . .
H(8) H 0.5186 0.4171 0.2727 0.044 Uiso 1.00 1 c R . .
H(9) H 0.4479 0.5896 0.4586 0.050 Uiso 1.00 1 c R . .
H(10) H 0.6382 0.7930 0.3571 0.058 Uiso 1.00 1 c R . .
H(11) H 0.6563 0.3504 0.4711 0.044 Uiso 1.00 1 c R . .
H(12) H 0.6137 0.1872 0.3125 0.050 Uiso 1.00 1 c R . .
H(13) H 0.5660 0.6379 0.2704 0.038 Uiso 1.00 1 c R . .
H(14) H 0.5315 0.6928 0.4074 0.042 Uiso 1.00 1 c R . .
H(15) H 1.1541 0.3973 0.2030 0.060 Uiso 1.00 1 c R . .
H(16) H 0.8087 0.2760 0.2628 0.046 Uiso 1.00 1 c R . .
H(17) H 0.9191 0.6229 0.2416 0.057 Uiso 1.00 1 c R . .
H(18) H 0.6153 0.4180 0.0855 0.073 Uiso 1.00 1 c R . .
H(19) H 1.0463 0.0617 0.4180 0.057 Uiso 1.00 1 c R . .
H(20) H 0.7807 0.5691 0.1394 0.046 Uiso 1.00 1 c R . .
H(21) H 0.7037 0.3106 0.1643 0.042 Uiso 1.00 1 c R . .
H(22) H 0.7812 0.6520 0.2449 0.057 Uiso 1.00 1 c R . .
H(23) H 0.8439 0.6644 0.1973 0.057 Uiso 1.00 1 c R . .
H(24) H 0.7421 0.3688 0.0822 0.073 Uiso 1.00 1 c R . .
H(25) H 0.7327 0.4729 0.0742 0.073 Uiso 1.00 1 c R . .
H(26) H 0.6721 0.2651 0.2411 0.046 Uiso 1.00 1 c R . .
H(27) H 0.7015 0.3278 0.2850 0.046 Uiso 1.00 1 c R . .
H(28) H 0.2673 0.3955 0.3494 0.040 Uiso 1.00 1 c R . .
H(29) H 0.2629 0.2445 0.3697 0.050 Uiso 1.00 1 c R . .
H(30) H 0.4452 0.1687 0.3916 0.044 Uiso 1.00 1 c R . .
H(31) H 0.5073 0.4979 0.2371 0.044 Uiso 1.00 1 c R . .
H(32) H 0.3883 0.4572 0.2568 0.044 Uiso 1.00 1 c R . .
H(33) H 0.5202 0.8179 0.3242 0.058 Uiso 1.00 1 c R . .
H(34) H 0.6357 0.7762 0.3024 0.058 Uiso 1.00 1 c R . .
H(35) H 0.5008 0.4941 0.4481 0.050 Uiso 1.00 1 c R . .
H(36) H 0.3597 0.5142 0.4368 0.050 Uiso 1.00 1 c R . .
H(37) H 0.8730 0.0817 0.3646 0.037 Uiso 1.00 1 c R . .
H(38) H 0.8734 0.1956 0.4930 0.036 Uiso 1.00 1 c R . .
H(39) H 0.6056 0.0877 0.3301 0.050 Uiso 1.00 1 c R . .
H(40) H 0.7203 0.1193 0.3041 0.050 Uiso 1.00 1 c R . .
H(41) H 1.0063 0.0494 0.4696 0.057 Uiso 1.00 1 c R . .
H(42) H 1.0743 0.1374 0.4558 0.057 Uiso 1.00 1 c R . .
H(43) H 0.7217 0.2931 0.5122 0.044 Uiso 1.00 1 c R . .
H(44) H 0.5909 0.2648 0.4896 0.045 Uiso 1.00 1 c R . .
H(45) H 1.1599 0.4741 0.4316 0.031 Uiso 1.00 1 c R . .
H(46) H 1.1486 0.5485 0.5027 0.034 Uiso 1.00 1 c R . .
H(47) H 1.0061 0.6640 0.5087 0.031 Uiso 1.00 1 c R . .
H(48) H 1.0546 0.3184 0.4011 0.035 Uiso 1.00 1 c R . .
H(49) H 0.9309 0.2904 0.3726 0.035 Uiso 1.00 1 c R . .
H(50) H 1.0158 0.3657 0.2003 0.060 Uiso 1.00 1 c R . .
H(51) H 1.1202 0.3033 0.2234 0.060 Uiso 1.00 1 c R . .
H(52) H 1.0549 0.6724 0.3168 0.049 Uiso 1.00 1 c R . .
H(53) H 1.1849 0.6491 0.2995 0.050 Uiso 1.00 1 c R . .
H(54) H 0.6057 0.8101 0.4953 0.040 Uiso 1.00 1 c R . .
H(55) H 0.8337 0.9425 0.4146 0.037 Uiso 1.00 1 c R . .
H(56) H 0.7692 0.6373 0.5232 0.047 Uiso 1.00 1 c R . .
H(57) H 0.7025 0.6003 0.4761 0.047 Uiso 1.00 1 c R . .
H(58) H 0.6071 0.9956 0.4292 0.063 Uiso 1.00 1 c R . .
H(59) H 0.6857 1.0173 0.4767 0.063 Uiso 1.00 1 c R . .
H(60) H 1.0096 0.8775 0.3906 0.041 Uiso 1.00 1 c R . .
H(61) H 0.9800 0.7814 0.3700 0.041 Uiso 1.00 1 c R . .

loop_
_atom_site_aniso_label
_atom_site_aniso_U_11
_atom_site_aniso_U_22
_atom_site_aniso_U_33
_atom_site_aniso_U_12
_atom_site_aniso_U_13
_atom_site_aniso_U_23
Fe(1) 0.02722(19) 0.0246(2) 0.0236(2) -0.00056(17) 0.00160(15) -0.00258(19)
Fe(2) 0.01842(17) 0.0220(2) 0.0293(2) 0.00136(16) -0.00164(15) 0.00079(19)
S(1) 0.0175(2) 0.0221(3) 0.0267(3) -0.0005(2) -0.0010(2) 0.0011(3)
S(2) 0.0216(3) 0.0210(3) 0.0230(3) -0.0004(2) -0.0016(2) 0.0010(3)
C(1) 0.0232(13) 0.0337(17) 0.0266(15) 0.0028(12) 0.0015(11) -0.0034(13)
C(2) 0.0338(14) 0.0374(19) 0.0258(16) 0.0030(13) -0.0011(12) -0.0009(14)
C(3) 0.0386(16) 0.049(2) 0.0276(17) 0.0034(15) 0.0026(13) 0.0066(16)
C(4) 0.0290(14) 0.059(2) 0.0278(17) 0.0058(15) -0.0028(12) -0.0081(17)
C(5) 0.0240(13) 0.044(2) 0.0371(18) 0.0036(13) -0.0021(12) -0.0137(16)
C(6) 0.0222(13) 0.0330(17) 0.0307(16) 0.0044(12) 0.0006(11) -0.0074(14)
C(7) 0.067(2) 0.038(2) 0.0361(19) -0.0029(17) 0.0022(16) 0.0086(16)
C(8) 0.0543(19) 0.096(3) 0.0314(19) 0.016(2) -0.0043(15) -0.015(2)
C(9) 0.0388(16) 0.0311(18) 0.045(2) -0.0036(14) 0.0005(14) -0.0086(16)
C(10) 0.0240(12) 0.0243(15) 0.0225(14) -0.0042(11) -0.0022(10) -0.0026(12)
C(11) 0.0222(13) 0.0274(16) 0.0288(16) -0.0002(11) -0.0031(11) -0.0020(13)
C(12) 0.0210(13) 0.0321(18) 0.0457(19) -0.0024(12) -0.0067(12) -0.0023(15)
C(13) 0.0259(14) 0.039(2) 0.059(2) -0.0127(14) -0.0032(14) -0.0036(17)
C(14) 0.0343(15) 0.0251(17) 0.050(2) -0.0077(13) -0.0035(14) 0.0017(15)
C(15) 0.0262(13) 0.0238(15) 0.0272(16) -0.0011(11) 0.0007(11) -0.0015(13)
C(16) 0.0123(11) 0.0271(16) 0.0343(16) -0.0002(11) -0.0039(10) -0.0023(13)
C(17) 0.0186(12) 0.0281(16) 0.0359(17) 0.0051(11) -0.0082(11) 0.0005(13)
C(18) 0.0211(13) 0.0378(19) 0.0374(18) 0.0025(13) -0.0059(12) 0.0092(15)
C(19) 0.0194(13) 0.0235(16) 0.056(2) 0.0093(11) -0.0043(13) 0.0024(15)
C(20) 0.0211(13) 0.0324(18) 0.050(2) 0.0031(12) -0.0042(13) -0.0115(16)
C(21) 0.0187(12) 0.0263(16) 0.0394(17) 0.0031(12) -0.0003(11) -0.0046(14)
C(22) 0.0298(14) 0.048(2) 0.0327(17) 0.0044(14) -0.0089(12) -0.0017(16)
C(23) 0.0339(16) 0.0293(19) 0.080(2) 0.0028(14) -0.0075(16) 0.0116(19)
C(24) 0.0310(15) 0.054(2) 0.0392(19) -0.0070(14) 0.0120(13) -0.0098(17)
C(25) 0.0282(13) 0.0207(15) 0.0286(16) -0.0067(11) 0.0024(11) 0.0015(13)
C(26) 0.0360(15) 0.0210(15) 0.0278(16) -0.0039(12) -0.0008(12) 0.0035(13)
C(27) 0.0367(15) 0.0184(15) 0.0377(18) 0.0004(12) 0.0077(13) 0.0024(13)
C(28) 0.0320(14) 0.0201(16) 0.0432(19) -0.0003(12) 0.0013(13) 0.0048(14)
C(29) 0.0322(14) 0.0281(17) 0.0301(17) -0.0104(12) -0.0029(12) 0.0061(14)
C(30) 0.0289(14) 0.0213(15) 0.0284(16) -0.0073(12) 0.0026(12) -0.0001(13)
C(31) 0.0560(19) 0.0300(18) 0.0378(19) -0.0043(15) -0.0010(15) -0.0049(15)
C(32) 0.0388(16) 0.039(2) 0.063(2) 0.0056(15) -0.0022(15) 0.0045(18)
C(33) 0.0327(15) 0.0387(19) 0.0387(19) -0.0042(13) 0.0011(13) -0.0036(16)
C(34) 0.0200(12) 0.0180(14) 0.0206(14) -0.0041(10) 0.0009(10) 0.0011(11)
C(35) 0.0158(11) 0.0200(14) 0.0256(15) -0.0030(10) 0.0035(10) 0.0015(11)
C(36) 0.0212(12) 0.0270(16) 0.0304(16) 0.0010(11) -0.0011(11) 0.0036(13)
C(37) 0.0244(13) 0.0298(16) 0.0298(16) -0.0038(12) -0.0055(11) 0.0051(14)
C(38) 0.0278(13) 0.0290(16) 0.0217(14) -0.0069(12) -0.0034(11) -0.0006(13)
C(39) 0.0199(12) 0.0209(14) 0.0233(14) -0.0070(10) 0.0029(10) 0.0002(12)
C(40) 0.0151(11) 0.0214(15) 0.0270(15) 0.0038(10) 0.0014(10) 0.0037(12)
C(41) 0.0169(11) 0.0249(15) 0.0262(15) 0.0006(10) -0.0004(10) 0.0011(12)
C(42) 0.0200(12) 0.0284(17) 0.0350(17) 0.0057(11) -0.0021(11) -0.0044(14)
C(43) 0.0239(13) 0.0382(19) 0.0305(17) 0.0079(12) 0.0001(12) -0.0049(14)
C(44) 0.0270(14) 0.0404(19) 0.0288(16) 0.0039(13) 0.0079(11) 0.0041(15)
C(45) 0.0183(12) 0.0264(16) 0.0352(17) 0.0019(11) 0.0021(11) 0.0026(13)
C(46) 0.0251(13) 0.0229(16) 0.0397(18) 0.0006(11) -0.0014(12) 0.0039(14)
C(47) 0.0561(19) 0.055(2) 0.0371(19) 0.0040(17) 0.0114(15) -0.0131(18)
C(48) 0.0439(16) 0.0342(19) 0.045(2) -0.0049(14) 0.0177(14) 0.0062(16)
C(49) 0.0257(13) 0.0209(15) 0.0200(14) -0.0022(11) -0.0022(10) -0.0037(12)
C(50) 0.0288(14) 0.0236(16) 0.0281(16) -0.0049(12) -0.0011(11) 0.0019(13)
C(51) 0.0288(14) 0.0324(18) 0.0394(19) -0.0011(13) 0.0076(12) -0.0051(15)
C(52) 0.0329(15) 0.0258(17) 0.0405(19) 0.0020(13) -0.0013(13) -0.0038(14)
C(53) 0.0345(14) 0.0211(16) 0.0374(18) -0.0022(12) 0.0050(12) 0.0025(14)
C(54) 0.0301(14) 0.0221(15) 0.0239(15) -0.0022(12) 0.0006(11) -0.0009(12)
C(55) 0.0316(15) 0.039(2) 0.047(2) -0.0008(13) 0.0090(13) 0.0089(16)
C(56) 0.0415(17) 0.037(2) 0.079(2) 0.0080(16) 0.0112(17) -0.006(2)
C(57) 0.0385(15) 0.0274(17) 0.0368(18) -0.0060(13) 0.0117(13) 0.0038(14)

loop_
_atom_type_symbol
_atom_type_description
_atom_type_scat_dispersion_real
_atom_type_scat_dispersion_imag
_atom_type_scat_source
C C 0.003 0.002
;
International Tables for Crystallography
(1992, Vol. C, Tables 4.2.6.8 and 6.1.1.4)
;
H H 0.000 0.000
;
International Tables for Crystallography
(1992, Vol. C, Table 6.1.1.4)
;
S S 0.125 0.123
;
International Tables for Crystallography
(1992, Vol. C, Tables 4.2.6.8 and 6.1.1.4)
;
Fe Fe 0.346 0.844
;
International Tables for Crystallography
(1992, Vol. C, Tables 4.2.6.8 and 6.1.1.4)
;

loop_
_geom_angle_atom_site_label_1
_geom_angle_atom_site_label_2
_geom_angle_atom_site_label_3
_geom_angle
_geom_angle_publ_flag
_geom_angle_site_symmetry_1
_geom_angle_site_symmetry_2
_geom_angle_site_symmetry_3
Fe(2) Fe(1) S(1) 51.470(19) yes . . .
Fe(2) Fe(1) S(2) 53.711(18) yes . . .
Fe(2) Fe(1) C(1) 119.08(7) yes . . .
S(1) Fe(1) S(2) 86.53(2) yes . . .
S(1) Fe(1) C(1) 134.25(7) yes . . .
S(2) Fe(1) C(1) 126.18(8) yes . . .
Fe(1) Fe(2) S(1) 60.991(19) yes . . .
Fe(1) Fe(2) S(2) 57.18(2) yes . . .
Fe(1) Fe(2) C(16) 118.92(8) yes . . .
Fe(1) Fe(2) C(17) 97.30(7) yes . . .
Fe(1) Fe(2) C(18) 101.88(8) yes . . .
Fe(1) Fe(2) C(19) 127.46(8) yes . . .
Fe(1) Fe(2) C(20) 164.76(8) yes . . .
Fe(1) Fe(2) C(21) 155.55(8) yes . . .
S(1) Fe(2) S(2) 95.53(2) yes . . .
S(1) Fe(2) C(16) 86.28(8) yes . . .
S(1) Fe(2) C(17) 105.09(8) yes . . .
S(1) Fe(2) C(18) 141.33(8) yes . . .
S(1) Fe(2) C(19) 170.68(7) yes . . .
S(1) Fe(2) C(20) 133.30(9) yes . . .
S(1) Fe(2) C(21) 99.24(8) yes . . .
S(2) Fe(2) C(16) 173.38(8) yes . . .
S(2) Fe(2) C(17) 133.11(7) yes . . .
S(2) Fe(2) C(18) 103.10(7) yes . . .
S(2) Fe(2) C(19) 93.01(7) yes . . .
S(2) Fe(2) C(20) 111.07(7) yes . . .
S(2) Fe(2) C(21) 144.77(8) yes . . .
C(16) Fe(2) C(17) 40.41(11) yes . . .
C(16) Fe(2) C(18) 71.90(10) yes . . .
C(16) Fe(2) C(19) 85.65(10) yes . . .
C(16) Fe(2) C(20) 71.69(10) yes . . .
C(16) Fe(2) C(21) 40.49(11) yes . . .
C(17) Fe(2) C(18) 39.15(11) yes . . .
C(17) Fe(2) C(19) 71.34(10) yes . . .
C(17) Fe(2) C(20) 84.33(10) yes . . .
C(17) Fe(2) C(21) 72.85(10) yes . . .
C(18) Fe(2) C(19) 38.76(12) yes . . .
C(18) Fe(2) C(20) 69.92(12) yes . . .
C(18) Fe(2) C(21) 84.70(10) yes . . .
C(19) Fe(2) C(20) 38.87(12) yes . . .
C(19) Fe(2) C(21) 71.54(11) yes . . .
C(20) Fe(2) C(21) 39.06(11) yes . . .
Fe(1) S(1) Fe(2) 67.54(2) yes . . .
Fe(1) S(1) C(10) 123.31(8) yes . . .
Fe(2) S(1) C(10) 101.43(8) yes . . .
Fe(1) S(2) Fe(2) 69.11(2) yes . . .
Fe(1) S(2) C(34) 100.64(8) yes . . .
Fe(2) S(2) C(34) 114.57(8) yes . . .
Fe(1) C(1) C(2) 123.0(2) yes . . .
Fe(1) C(1) C(6) 120.5(2) yes . . .
C(2) C(1) C(6) 116.4(2) yes . . .
C(1) C(2) C(3) 121.4(2) yes . . .
C(1) C(2) C(7) 121.0(2) yes . . .
C(3) C(2) C(7) 117.5(2) yes . . .
C(2) C(3) C(4) 121.7(2) yes . . .
C(3) C(4) C(5) 117.3(2) yes . . .
C(3) C(4) C(8) 121.7(3) yes . . .
C(5) C(4) C(8) 121.0(3) yes . . .
C(4) C(5) C(6) 121.8(3) yes . . .
C(1) C(6) C(5) 121.3(2) yes . . .
C(1) C(6) C(9) 120.6(2) yes . . .
C(5) C(6) C(9) 118.1(2) yes . . .
S(1) C(10) C(11) 116.8(2) yes . . .
S(1) C(10) C(15) 122.66(18) yes . . .
C(11) C(10) C(15) 120.4(2) yes . . .
C(10) C(11) C(12) 119.7(2) yes . . .
C(10) C(11) C(16) 117.8(2) yes . . .
C(12) C(11) C(16) 122.5(2) yes . . .
C(11) C(12) C(13) 120.4(2) yes . . .
C(12) C(13) C(14) 120.0(2) yes . . .
C(13) C(14) C(15) 121.4(2) yes . . .
C(10) C(15) C(14) 118.1(2) yes . . .
C(10) C(15) C(25) 123.1(2) yes . . .
C(14) C(15) C(25) 118.8(2) yes . . .
Fe(2) C(16) C(11) 117.40(16) yes . . .
Fe(2) C(16) C(17) 72.43(14) yes . . .
Fe(2) C(16) C(21) 71.90(14) yes . . .
C(11) C(16) C(17) 119.2(2) yes . . .
C(11) C(16) C(21) 118.3(2) yes . . .
C(17) C(16) C(21) 121.2(2) yes . . .
Fe(2) C(17) C(16) 67.17(13) yes . . .
Fe(2) C(17) C(18) 70.79(15) yes . . .
Fe(2) C(17) C(22) 133.05(18) yes . . .
C(16) C(17) C(18) 117.9(2) yes . . .
C(16) C(17) C(22) 120.7(2) yes . . .
C(18) C(17) C(22) 121.4(2) yes . . .
Fe(2) C(18) C(17) 70.06(15) yes . . .
Fe(2) C(18) C(19) 70.93(16) yes . . .
C(17) C(18) C(19) 121.9(2) yes . . .
Fe(2) C(19) C(18) 70.31(16) yes . . .
Fe(2) C(19) C(20) 70.32(16) yes . . .
Fe(2) C(19) C(23) 129.64(17) yes . . .
C(18) C(19) C(20) 118.8(2) yes . . .
C(18) C(19) C(23) 120.6(2) yes . . .
C(20) C(19) C(23) 120.5(2) yes . . .
Fe(2) C(20) C(19) 70.81(16) yes . . .
Fe(2) C(20) C(21) 69.54(15) yes . . .
C(19) C(20) C(21) 122.0(2) yes . . .
Fe(2) C(21) C(16) 67.61(14) yes . . .
Fe(2) C(21) C(20) 71.40(15) yes . . .
Fe(2) C(21) C(24) 129.50(17) yes . . .
C(16) C(21) C(20) 118.1(2) yes . . .
C(16) C(21) C(24) 120.9(2) yes . . .
C(20) C(21) C(24) 120.9(2) yes . . .
C(15) C(25) C(26) 120.4(2) yes . . .
C(15) C(25) C(30) 119.5(2) yes . . .
C(26) C(25) C(30) 120.0(2) yes . . .
C(25) C(26) C(27) 119.1(2) yes . . .
C(25) C(26) C(31) 122.3(2) yes . . .
C(27) C(26) C(31) 118.6(2) yes . . .
C(26) C(27) C(28) 121.8(2) yes . . .
C(27) C(28) C(29) 118.1(2) yes . . .
C(27) C(28) C(32) 121.3(2) yes . . .
C(29) C(28) C(32) 120.6(2) yes . . .
C(28) C(29) C(30) 122.2(2) yes . . .
C(25) C(30) C(29) 118.5(2) yes . . .
C(25) C(30) C(33) 121.6(2) yes . . .
C(29) C(30) C(33) 119.9(2) yes . . .
S(2) C(34) C(35) 119.57(19) yes . . .
S(2) C(34) C(39) 119.64(18) yes . . .
C(35) C(34) C(39) 120.6(2) yes . . .
C(34) C(35) C(36) 118.6(2) yes . . .
C(34) C(35) C(40) 122.3(2) yes . . .
C(36) C(35) C(40) 119.0(2) yes . . .
C(35) C(36) C(37) 121.5(2) yes . . .
C(36) C(37) C(38) 119.6(2) yes . . .
C(37) C(38) C(39) 121.2(2) yes . . .
C(34) C(39) C(38) 118.2(2) yes . . .
C(34) C(39) C(49) 123.4(2) yes . . .
C(38) C(39) C(49) 118.1(2) yes . . .
C(35) C(40) C(41) 121.1(2) yes . . .
C(35) C(40) C(45) 118.5(2) yes . . .
C(41) C(40) C(45) 119.6(2) yes . . .
C(40) C(41) C(42) 118.6(2) yes . . .
C(40) C(41) C(46) 122.9(2) yes . . .
C(42) C(41) C(46) 118.1(2) yes . . .
C(41) C(42) C(43) 122.3(2) yes . . .
C(42) C(43) C(44) 117.7(2) yes . . .
C(42) C(43) C(47) 121.9(2) yes . . .
C(44) C(43) C(47) 120.4(2) yes . . .
C(43) C(44) C(45) 122.6(2) yes . . .
C(40) C(45) C(44) 118.6(2) yes . . .
C(40) C(45) C(48) 121.4(2) yes . . .
C(44) C(45) C(48) 120.0(2) yes . . .
C(39) C(49) C(50) 121.7(2) yes . . .
C(39) C(49) C(54) 118.4(2) yes . . .
C(50) C(49) C(54) 119.8(2) yes . . .
C(49) C(50) C(51) 118.8(2) yes . . .
C(49) C(50) C(55) 121.0(2) yes . . .
C(51) C(50) C(55) 120.2(2) yes . . .
C(50) C(51) C(52) 122.2(2) yes . . .
C(51) C(52) C(53) 117.5(2) yes . . .
C(51) C(52) C(56) 121.5(2) yes . . .
C(53) C(52) C(56) 121.0(2) yes . . .
C(52) C(53) C(54) 122.5(2) yes . . .
C(49) C(54) C(53) 119.2(2) yes . . .
C(49) C(54) C(57) 120.6(2) yes . . .
C(53) C(54) C(57) 120.2(2) yes . . .
C(2) C(3) H(20) 119.1 no . . .
C(4) C(3) H(20) 119.2 no . . .
C(4) C(5) H(21) 119.1 no . . .
C(6) C(5) H(21) 119.1 no . . .
C(2) C(7) H(17) 109.5 no . . .
C(2) C(7) H(22) 109.5 no . . .
C(2) C(7) H(23) 109.5 no . . .
H(17) C(7) H(22) 109.5 no . . .
H(17) C(7) H(23) 109.5 no . . .
H(22) C(7) H(23) 109.5 no . . .
C(4) C(8) H(18) 109.5 no . . .
C(4) C(8) H(24) 109.5 no . . .
C(4) C(8) H(25) 109.5 no . . .
H(18) C(8) H(24) 109.5 no . . .
H(18) C(8) H(25) 109.5 no . . .
H(24) C(8) H(25) 109.5 no . . .
C(6) C(9) H(16) 109.5 no . . .
C(6) C(9) H(26) 109.5 no . . .
C(6) C(9) H(27) 109.5 no . . .
H(16) C(9) H(26) 109.5 no . . .
H(16) C(9) H(27) 109.5 no . . .
H(26) C(9) H(27) 109.5 no . . .
C(11) C(12) H(28) 119.8 no . . .
C(13) C(12) H(28) 119.8 no . . .
C(12) C(13) H(29) 120.0 no . . .
C(14) C(13) H(29) 120.0 no . . .
C(13) C(14) H(30) 119.3 no . . .
C(15) C(14) H(30) 119.3 no . . .
Fe(2) C(18) H(13) 117.9 no . . .
C(17) C(18) H(13) 117.9 no . . .
C(19) C(18) H(13) 117.9 no . . .
Fe(2) C(20) H(14) 117.7 no . . .
C(19) C(20) H(14) 117.7 no . . .
C(21) C(20) H(14) 117.7 no . . .
C(17) C(22) H(8) 109.5 no . . .
C(17) C(22) H(31) 109.5 no . . .
C(17) C(22) H(32) 109.5 no . . .
H(8) C(22) H(31) 109.5 no . . .
H(8) C(22) H(32) 109.5 no . . .
H(31) C(22) H(32) 109.5 no . . .
C(19) C(23) H(10) 109.5 no . . .
C(19) C(23) H(33) 109.5 no . . .
C(19) C(23) H(34) 109.5 no . . .
H(10) C(23) H(33) 109.5 no . . .
H(10) C(23) H(34) 109.5 no . . .
H(33) C(23) H(34) 109.5 no . . .
C(21) C(24) H(9) 109.5 no . . .
C(21) C(24) H(35) 109.5 no . . .
C(21) C(24) H(36) 109.5 no . . .
H(9) C(24) H(35) 109.5 no . . .
H(9) C(24) H(36) 109.5 no . . .
H(35) C(24) H(36) 109.5 no . . .
C(26) C(27) H(37) 119.1 no . . .
C(28) C(27) H(37) 119.1 no . . .
C(28) C(29) H(38) 118.9 no . . .
C(30) C(29) H(38) 118.9 no . . .
C(26) C(31) H(12) 109.5 no . . .
C(26) C(31) H(39) 109.5 no . . .
C(26) C(31) H(40) 109.5 no . . .
H(12) C(31) H(39) 109.5 no . . .
H(12) C(31) H(40) 109.5 no . . .
H(39) C(31) H(40) 109.5 no . . .
C(28) C(32) H(19) 109.5 no . . .
C(28) C(32) H(41) 109.5 no . . .
C(28) C(32) H(42) 109.5 no . . .
H(19) C(32) H(41) 109.5 no . . .
H(19) C(32) H(42) 109.5 no . . .
H(41) C(32) H(42) 109.5 no . . .
C(30) C(33) H(11) 109.5 no . . .
C(30) C(33) H(43) 109.5 no . . .
C(30) C(33) H(44) 109.5 no . . .
H(11) C(33) H(43) 109.5 no . . .
H(11) C(33) H(44) 109.5 no . . .
H(43) C(33) H(44) 109.5 no . . .
C(35) C(36) H(45) 119.2 no . . .
C(37) C(36) H(45) 119.2 no . . .
C(36) C(37) H(46) 120.2 no . . .
C(38) C(37) H(46) 120.2 no . . .
C(37) C(38) H(47) 119.4 no . . .
C(39) C(38) H(47) 119.4 no . . .
C(41) C(42) H(2) 118.8 no . . .
C(43) C(42) H(2) 118.8 no . . .
C(43) C(44) H(1) 118.7 no . . .
C(45) C(44) H(1) 118.7 no . . .
C(41) C(46) H(4) 109.5 no . . .
C(41) C(46) H(48) 109.5 no . . .
C(41) C(46) H(49) 109.5 no . . .
H(4) C(46) H(48) 109.5 no . . .
H(4) C(46) H(49) 109.5 no . . .
H(48) C(46) H(49) 109.5 no . . .
C(43) C(47) H(15) 109.5 no . . .
C(43) C(47) H(50) 109.5 no . . .
C(43) C(47) H(51) 109.5 no . . .
H(15) C(47) H(50) 109.5 no . . .
H(15) C(47) H(51) 109.5 no . . .
H(50) C(47) H(51) 109.5 no . . .
C(45) C(48) H(3) 109.5 no . . .
C(45) C(48) H(52) 109.5 no . . .
C(45) C(48) H(53) 109.5 no . . .
H(3) C(48) H(52) 109.5 no . . .
H(3) C(48) H(53) 109.5 no . . .
H(52) C(48) H(53) 109.5 no . . .
C(50) C(51) H(54) 118.9 no . . .
C(52) C(51) H(54) 118.9 no . . .
C(52) C(53) H(55) 118.8 no . . .
C(54) C(53) H(55) 118.8 no . . .
C(50) C(55) H(5) 109.5 no . . .
C(50) C(55) H(56) 109.5 no . . .
C(50) C(55) H(57) 109.5 no . . .
H(5) C(55) H(56) 109.5 no . . .
H(5) C(55) H(57) 109.5 no . . .
H(56) C(55) H(57) 109.5 no . . .
C(52) C(56) H(7) 109.5 no . . .
C(52) C(56) H(58) 109.5 no . . .
C(52) C(56) H(59) 109.4 no . . .
H(7) C(56) H(58) 109.5 no . . .
H(7) C(56) H(59) 109.5 no . . .
H(58) C(56) H(59) 109.5 no . . .
C(54) C(57) H(6) 109.5 no . . .
C(54) C(57) H(60) 109.5 no . . .
C(54) C(57) H(61) 109.5 no . . .
H(6) C(57) H(60) 109.5 no . . .
H(6) C(57) H(61) 109.5 no . . .
H(60) C(57) H(61) 109.5 no . . .

loop_
_geom_bond_atom_site_label_1
_geom_bond_atom_site_label_2
_geom_bond_distance
_geom_bond_publ_flag
_geom_bond_site_symmetry_1
_geom_bond_site_symmetry_2
Fe(1) Fe(2) 2.6390(5) yes . .
Fe(1) S(1) 2.4974(6) yes . .
Fe(1) S(2) 2.3738(8) yes . .
Fe(1) C(1) 2.050(2) yes . .
Fe(2) S(1) 2.2339(8) yes . .
Fe(2) S(2) 2.2769(6) yes . .
Fe(2) C(16) 2.041(2) yes . .
Fe(2) C(17) 2.111(2) yes . .
Fe(2) C(18) 2.121(2) yes . .
Fe(2) C(19) 2.129(2) yes . .
Fe(2) C(20) 2.122(2) yes . .
Fe(2) C(21) 2.098(2) yes . .
S(1) C(10) 1.801(2) yes . .
S(2) C(34) 1.792(2) yes . .
C(1) C(2) 1.399(4) yes . .
C(1) C(6) 1.407(4) yes . .
C(2) C(3) 1.403(4) yes . .
C(2) C(7) 1.509(4) yes . .
C(3) C(4) 1.381(4) yes . .
C(4) C(5) 1.387(4) yes . .
C(4) C(8) 1.514(4) yes . .
C(5) C(6) 1.396(4) yes . .
C(6) C(9) 1.503(4) yes . .
C(10) C(11) 1.406(3) yes . .
C(10) C(15) 1.401(4) yes . .
C(11) C(12) 1.387(3) yes . .
C(11) C(16) 1.488(4) yes . .
C(12) C(13) 1.378(4) yes . .
C(13) C(14) 1.383(3) yes . .
C(14) C(15) 1.399(3) yes . .
C(15) C(25) 1.507(3) yes . .
C(16) C(17) 1.435(4) yes . .
C(16) C(21) 1.433(4) yes . .
C(17) C(18) 1.418(4) yes . .
C(17) C(22) 1.493(4) yes . .
C(18) C(19) 1.410(4) yes . .
C(19) C(20) 1.414(4) yes . .
C(19) C(23) 1.497(4) yes . .
C(20) C(21) 1.411(4) yes . .
C(21) C(24) 1.504(4) yes . .
C(25) C(26) 1.398(4) yes . .
C(25) C(30) 1.405(3) yes . .
C(26) C(27) 1.400(3) yes . .
C(26) C(31) 1.508(4) yes . .
C(27) C(28) 1.381(4) yes . .
C(28) C(29) 1.388(4) yes . .
C(28) C(32) 1.516(3) yes . .
C(29) C(30) 1.398(3) yes . .
C(30) C(33) 1.502(4) yes . .
C(34) C(35) 1.408(3) yes . .
C(34) C(39) 1.405(3) yes . .
C(35) C(36) 1.394(3) yes . .
C(35) C(40) 1.497(3) yes . .
C(36) C(37) 1.372(3) yes . .
C(37) C(38) 1.386(3) yes . .
C(38) C(39) 1.402(3) yes . .
C(39) C(49) 1.492(3) yes . .
C(40) C(41) 1.402(3) yes . .
C(40) C(45) 1.424(3) yes . .
C(41) C(42) 1.403(4) yes . .
C(41) C(46) 1.503(4) yes . .
C(42) C(43) 1.385(4) yes . .
C(43) C(44) 1.389(4) yes . .
C(43) C(47) 1.504(4) yes . .
C(44) C(45) 1.383(4) yes . .
C(45) C(48) 1.499(4) yes . .
C(49) C(50) 1.402(3) yes . .
C(49) C(54) 1.405(3) yes . .
C(50) C(51) 1.398(4) yes . .
C(50) C(55) 1.493(4) yes . .
C(51) C(52) 1.388(4) yes . .
C(52) C(53) 1.390(3) yes . .
C(52) C(56) 1.505(4) yes . .
C(53) C(54) 1.381(3) yes . .
C(54) C(57) 1.504(3) yes . .
C(3) H(20) 0.970 no . .
C(5) H(21) 0.970 no . .
C(7) H(17) 0.970 no . .
C(7) H(22) 0.970 no . .
C(7) H(23) 0.970 no . .
C(8) H(18) 0.970 no . .
C(8) H(24) 0.970 no . .
C(8) H(25) 0.970 no . .
C(9) H(16) 0.970 no . .
C(9) H(26) 0.970 no . .
C(9) H(27) 0.970 no . .
C(12) H(28) 0.970 no . .
C(13) H(29) 0.970 no . .
C(14) H(30) 0.970 no . .
C(18) H(13) 0.970 no . .
C(20) H(14) 0.970 no . .
C(22) H(8) 0.970 no . .
C(22) H(31) 0.970 no . .
C(22) H(32) 0.970 no . .
C(23) H(10) 0.970 no . .
C(23) H(33) 0.970 no . .
C(23) H(34) 0.970 no . .
C(24) H(9) 0.970 no . .
C(24) H(35) 0.970 no . .
C(24) H(36) 0.970 no . .
C(27) H(37) 0.970 no . .
C(29) H(38) 0.970 no . .
C(31) H(12) 0.970 no . .
C(31) H(39) 0.970 no . .
C(31) H(40) 0.970 no . .
C(32) H(19) 0.970 no . .
C(32) H(41) 0.970 no . .
C(32) H(42) 0.970 no . .
C(33) H(11) 0.970 no . .
C(33) H(43) 0.970 no . .
C(33) H(44) 0.970 no . .
C(36) H(45) 0.970 no . .
C(37) H(46) 0.970 no . .
C(38) H(47) 0.970 no . .
C(42) H(2) 0.970 no . .
C(44) H(1) 0.970 no . .
C(46) H(4) 0.970 no . .
C(46) H(48) 0.970 no . .
C(46) H(49) 0.970 no . .
C(47) H(15) 0.970 no . .
C(47) H(50) 0.970 no . .
C(47) H(51) 0.970 no . .
C(48) H(3) 0.970 no . .
C(48) H(52) 0.970 no . .
C(48) H(53) 0.970 no . .
C(51) H(54) 0.970 no . .
C(53) H(55) 0.970 no . .
C(55) H(5) 0.970 no . .
C(55) H(56) 0.970 no . .
C(55) H(57) 0.970 no . .
C(56) H(7) 0.970 no . .
C(56) H(58) 0.970 no . .
C(56) H(59) 0.970 no . .
C(57) H(6) 0.970 no . .
C(57) H(60) 0.970 no . .
C(57) H(61) 0.970 no . .

loop_
_geom_contact_atom_site_label_1
_geom_contact_atom_site_label_2
_geom_contact_distance
_geom_contact_publ_flag
_geom_contact_site_symmetry_1
_geom_contact_site_symmetry_2
C(29) C(38) 3.553(3) ? . 3_766
C(33) C(37) 3.532(3) ? . 3_766
C(36) C(38) 3.599(3) ? . 3_766
C(37) C(33) 3.532(3) ? . 3_766
C(37) C(37) 3.186(3) ? . 3_766
C(37) C(38) 3.413(4) ? . 3_766
C(38) C(29) 3.553(3) ? . 3_766
C(38) C(36) 3.599(3) ? . 3_766
C(38) C(37) 3.413(4) ? . 3_766
C(47) C(57) 3.496(4) ? . 2_745
C(57) C(47) 3.496(4) ? . 2_755
S(2) H(51) 3.508 ? . 2_755
C(3) H(19) 3.192 ? . 2_755
C(3) H(29) 3.495 ? . 2_655
C(3) H(30) 3.513 ? . 2_655
C(4) H(33) 3.506 ? . 2_645
C(4) H(60) 3.181 ? . 2_745
C(5) H(33) 2.807 ? . 2_645
C(5) H(53) 3.515 ? . 2_745
C(5) H(60) 3.589 ? . 2_745
C(6) H(33) 3.301 ? . 2_645
C(7) H(2) 3.104 ? . 2_755
C(7) H(29) 3.345 ? . 2_655
C(7) H(51) 3.057 ? . 2_755
C(8) H(6) 3.275 ? . 2_745
C(8) H(7) 3.451 ? . 2_645
C(8) H(19) 3.474 ? . 2_755
C(8) H(58) 3.578 ? . 2_645
C(8) H(59) 3.402 ? . 4_564
C(8) H(60) 3.222 ? . 2_745
C(9) H(33) 3.450 ? . 2_645
C(9) H(53) 3.031 ? . 2_745
C(12) H(45) 3.418 ? . 1_455
C(12) H(48) 3.538 ? . 1_455
C(13) H(5) 3.530 ? . 3_666
C(13) H(20) 3.383 ? . 2_645
C(13) H(23) 3.172 ? . 2_645
C(13) H(48) 3.376 ? . 1_455
C(13) H(56) 3.594 ? . 3_666
C(14) H(20) 3.526 ? . 2_645
C(18) H(12) 3.537 ? . 2_655
C(18) H(26) 3.171 ? . 2_655
C(19) H(21) 3.245 ? . 2_655
C(19) H(26) 3.282 ? . 2_655
C(20) H(21) 3.423 ? . 2_655
C(21) H(3) 3.577 ? . 1_455
C(22) H(33) 3.426 ? . 2_645
C(22) H(39) 3.277 ? . 2_655
C(22) H(40) 3.557 ? . 2_655
C(23) H(15) 3.555 ? . 2_755
C(23) H(21) 3.250 ? . 2_655
C(23) H(26) 3.357 ? . 2_655
C(24) H(5) 3.444 ? . 3_666
C(24) H(11) 3.347 ? . 3_666
C(24) H(35) 3.323 ? . 3_666
C(24) H(43) 3.470 ? . 3_666
C(24) H(45) 3.229 ? . 1_455
C(26) H(58) 3.321 ? . 1_545
C(27) H(55) 2.808 ? . 1_545
C(27) H(58) 3.443 ? . 1_545
C(27) H(59) 3.539 ? . 1_545
C(28) H(55) 2.993 ? . 1_545
C(28) H(59) 3.253 ? . 1_545
C(29) H(6) 3.560 ? . 3_766
C(29) H(47) 2.889 ? . 3_766
C(29) H(59) 3.119 ? . 1_545
C(30) H(47) 3.430 ? . 3_766
C(30) H(59) 3.408 ? . 1_545
C(31) H(1) 3.537 ? . 2_745
C(31) H(13) 3.552 ? . 2_645
C(31) H(31) 3.231 ? . 2_645
C(31) H(32) 3.596 ? . 2_645
C(32) H(20) 3.421 ? . 2_745
C(32) H(25) 3.362 ? . 2_745
C(32) H(41) 3.269 ? . 3_756
C(32) H(55) 3.086 ? . 1_545
C(32) H(60) 3.576 ? . 1_545
C(33) H(5) 3.374 ? . 3_666
C(33) H(9) 2.824 ? . 3_666
C(33) H(46) 3.142 ? . 3_766
C(33) H(54) 3.468 ? . 3_666
C(36) H(36) 2.870 ? . 1_655
C(36) H(46) 3.510 ? . 3_766
C(36) H(47) 3.438 ? . 3_766
C(36) H(56) 2.976 ? . 3_766
C(37) H(4) 3.525 ? . 3_766
C(37) H(11) 3.298 ? . 3_766
C(37) H(36) 3.300 ? . 1_655
C(37) H(43) 2.961 ? . 3_766
C(37) H(46) 3.236 ? . 3_766
C(37) H(56) 3.381 ? . 3_766
C(37) H(57) 3.539 ? . 3_766
C(38) H(4) 3.275 ? . 3_766
C(38) H(38) 2.989 ? . 3_766
C(38) H(43) 3.171 ? . 3_766
C(38) H(46) 3.258 ? . 3_766
C(39) H(46) 3.533 ? . 3_766
C(40) H(28) 2.964 ? . 1_655
C(41) H(28) 2.812 ? . 1_655
C(42) H(23) 3.227 ? . 2_745
C(42) H(28) 2.859 ? . 1_655
C(42) H(29) 3.507 ? . 1_655
C(43) H(28) 3.036 ? . 1_655
C(43) H(32) 3.506 ? . 1_655
C(44) H(28) 3.064 ? . 1_655
C(44) H(32) 3.196 ? . 1_655
C(44) H(40) 3.552 ? . 2_755
C(45) H(28) 3.037 ? . 1_655
C(46) H(28) 3.488 ? . 1_655
C(46) H(29) 3.481 ? . 1_655
C(46) H(47) 3.039 ? . 3_766
C(47) H(22) 3.596 ? . 2_745
C(47) H(34) 3.351 ? . 2_745
C(47) H(52) 3.430 ? . 2_745
C(47) H(60) 3.255 ? . 2_745
C(47) H(61) 2.893 ? . 2_745
C(48) H(16) 3.347 ? . 2_755
C(48) H(21) 3.254 ? . 2_755
C(48) H(26) 3.557 ? . 2_755
C(49) H(38) 3.587 ? . 3_766
C(49) H(42) 3.472 ? . 3_766
C(50) H(42) 3.377 ? . 3_766
C(51) H(42) 3.316 ? . 3_766
C(51) H(44) 3.348 ? . 3_666
C(52) H(42) 3.386 ? . 3_766
C(53) H(37) 3.551 ? . 1_565
C(53) H(41) 3.383 ? . 1_565
C(53) H(41) 3.515 ? . 3_766
C(53) H(42) 3.444 ? . 3_766
C(54) H(38) 3.445 ? . 3_766
C(54) H(42) 3.493 ? . 3_766
C(55) H(35) 3.587 ? . 3_666
C(55) H(36) 3.217 ? . 3_666
C(55) H(44) 3.561 ? . 3_666
C(55) H(45) 3.032 ? . 3_766
C(55) H(46) 3.373 ? . 3_766
C(56) H(7) 3.089 ? . 3_676
C(56) H(18) 3.053 ? . 2_655
C(56) H(25) 3.455 ? . 4_565
C(57) H(15) 3.432 ? . 2_755
C(57) H(24) 3.022 ? . 2_755
C(57) H(38) 3.332 ? . 3_766
C(57) H(50) 2.918 ? . 2_755
H(1) C(31) 3.537 ? . 2_755
H(1) H(32) 2.863 ? . 1_655
H(1) H(37) 3.347 ? . 2_755
H(1) H(40) 2.595 ? . 2_755
H(2) C(7) 3.104 ? . 2_745
H(2) H(17) 2.955 ? . 2_745
H(2) H(22) 3.410 ? . 2_745
H(2) H(23) 2.511 ? . 2_745
H(2) H(28) 3.371 ? . 1_655
H(2) H(29) 3.362 ? . 1_655
H(3) C(21) 3.577 ? . 1_655
H(3) H(21) 2.993 ? . 2_755
H(4) C(37) 3.525 ? . 3_766
H(4) C(38) 3.275 ? . 3_766
H(4) H(46) 3.048 ? . 3_766
H(4) H(47) 2.530 ? . 3_766
H(5) C(13) 3.530 ? . 3_666
H(5) C(24) 3.444 ? . 3_666
H(5) C(33) 3.374 ? . 3_666
H(5) H(11) 3.217 ? . 3_666
H(5) H(35) 2.998 ? . 3_666
H(5) H(36) 3.006 ? . 3_666
H(5) H(44) 2.671 ? . 3_666
H(5) H(45) 3.390 ? . 3_766
H(6) C(8) 3.275 ? . 2_755
H(6) C(29) 3.560 ? . 3_766
H(6) H(24) 2.444 ? . 2_755
H(6) H(25) 3.529 ? . 2_755
H(6) H(38) 2.598 ? . 3_766
H(6) H(43) 3.247 ? . 3_766
H(6) H(50) 3.597 ? . 2_755
H(7) C(8) 3.451 ? . 2_655
H(7) C(56) 3.089 ? . 3_676
H(7) H(7) 2.308 ? . 3_676
H(7) H(18) 2.639 ? . 2_655
H(7) H(18) 3.597 ? . 4_565
H(7) H(25) 3.470 ? . 2_655
H(7) H(25) 3.358 ? . 4_565
H(7) H(58) 3.446 ? . 3_676
H(7) H(59) 3.145 ? . 3_676
H(8) H(33) 3.147 ? . 2_645
H(8) H(34) 3.375 ? . 2_645
H(9) C(33) 2.824 ? . 3_666
H(9) H(11) 2.556 ? . 3_666
H(9) H(35) 2.964 ? . 3_666
H(9) H(43) 2.740 ? . 3_666
H(9) H(44) 2.696 ? . 3_666
H(10) H(15) 3.348 ? . 2_755
H(11) C(24) 3.347 ? . 3_666
H(11) C(37) 3.298 ? . 3_766
H(11) H(5) 3.217 ? . 3_666
H(11) H(9) 2.556 ? . 3_666
H(11) H(36) 3.344 ? . 3_666
H(11) H(46) 2.683 ? . 3_766
H(12) C(18) 3.537 ? . 2_645
H(12) H(13) 3.052 ? . 2_645
H(12) H(31) 3.401 ? . 2_645
H(13) C(31) 3.552 ? . 2_655
H(13) H(12) 3.052 ? . 2_655
H(13) H(26) 3.231 ? . 2_655
H(13) H(39) 3.395 ? . 2_655
H(14) H(44) 3.392 ? . 3_666
H(15) C(23) 3.555 ? . 2_745
H(15) C(57) 3.432 ? . 2_745
H(15) H(10) 3.348 ? . 2_745
H(15) H(32) 3.025 ? . 1_655
H(15) H(34) 2.951 ? . 2_745
H(15) H(37) 3.381 ? . 2_755
H(15) H(55) 3.445 ? . 2_745
H(15) H(60) 3.119 ? . 2_745
H(15) H(61) 3.013 ? . 2_745
H(16) C(48) 3.347 ? . 2_745
H(16) H(52) 3.223 ? . 2_745
H(16) H(53) 2.617 ? . 2_745
H(17) H(2) 2.955 ? . 2_755
H(17) H(51) 2.933 ? . 2_755
H(18) C(56) 3.053 ? . 2_645
H(18) H(7) 2.639 ? . 2_645
H(18) H(7) 3.597 ? . 4_564
H(18) H(33) 3.426 ? . 2_645
H(18) H(58) 2.706 ? . 2_645
H(18) H(59) 3.409 ? . 4_564
H(19) C(3) 3.192 ? . 2_745
H(19) C(8) 3.474 ? . 2_745
H(19) H(20) 2.606 ? . 2_745
H(19) H(25) 2.759 ? . 2_745
H(19) H(55) 2.935 ? . 1_545
H(19) H(60) 2.897 ? . 1_545
H(20) C(13) 3.383 ? . 2_655
H(20) C(14) 3.526 ? . 2_655
H(20) C(32) 3.421 ? . 2_755
H(20) H(19) 2.606 ? . 2_755
H(20) H(29) 2.688 ? . 2_655
H(20) H(30) 2.970 ? . 2_655
H(20) H(42) 3.417 ? . 2_755
H(21) C(19) 3.245 ? . 2_645
H(21) C(20) 3.423 ? . 2_645
H(21) C(23) 3.250 ? . 2_645
H(21) C(48) 3.254 ? . 2_745
H(21) H(3) 2.993 ? . 2_745
H(21) H(33) 2.505 ? . 2_645
H(21) H(52) 3.374 ? . 2_745
H(21) H(53) 2.874 ? . 2_745
H(22) C(47) 3.596 ? . 2_755
H(22) H(2) 3.410 ? . 2_755
H(22) H(29) 3.558 ? . 2_655
H(22) H(51) 2.648 ? . 2_755
H(23) C(13) 3.172 ? . 2_655
H(23) C(42) 3.227 ? . 2_755
H(23) H(2) 2.511 ? . 2_755
H(23) H(29) 2.478 ? . 2_655
H(23) H(51) 3.087 ? . 2_755
H(24) C(57) 3.022 ? . 2_745
H(24) H(6) 2.444 ? . 2_745
H(24) H(38) 3.178 ? . 4_554
H(24) H(43) 3.148 ? . 4_554
H(24) H(59) 3.484 ? . 4_564
H(24) H(60) 2.774 ? . 2_745
H(24) H(61) 3.496 ? . 2_745
H(25) C(32) 3.362 ? . 2_755
H(25) C(56) 3.455 ? . 4_564
H(25) H(6) 3.529 ? . 2_745
H(25) H(7) 3.470 ? . 2_645
H(25) H(7) 3.358 ? . 4_564
H(25) H(19) 2.759 ? . 2_755
H(25) H(41) 3.413 ? . 2_755
H(25) H(42) 3.408 ? . 2_755
H(25) H(59) 2.801 ? . 4_564
H(25) H(60) 3.256 ? . 2_745
H(26) C(18) 3.171 ? . 2_645
H(26) C(19) 3.282 ? . 2_645
H(26) C(23) 3.357 ? . 2_645
H(26) C(48) 3.557 ? . 2_745
H(26) H(13) 3.231 ? . 2_645
H(26) H(33) 2.820 ? . 2_645
H(26) H(34) 3.507 ? . 2_645
H(26) H(53) 2.671 ? . 2_745
H(28) C(40) 2.964 ? . 1_455
H(28) C(41) 2.812 ? . 1_455
H(28) C(42) 2.859 ? . 1_455
H(28) C(43) 3.036 ? . 1_455
H(28) C(44) 3.064 ? . 1_455
H(28) C(45) 3.037 ? . 1_455
H(28) C(46) 3.488 ? . 1_455
H(28) H(2) 3.371 ? . 1_455
H(28) H(45) 2.958 ? . 1_455
H(28) H(48) 3.084 ? . 1_455
H(29) C(3) 3.495 ? . 2_645
H(29) C(7) 3.345 ? . 2_645
H(29) C(42) 3.507 ? . 1_455
H(29) C(46) 3.481 ? . 1_455
H(29) H(2) 3.362 ? . 1_455
H(29) H(20) 2.688 ? . 2_645
H(29) H(22) 3.558 ? . 2_645
H(29) H(23) 2.478 ? . 2_645
H(29) H(48) 2.753 ? . 1_455
H(29) H(56) 3.583 ? . 3_666
H(30) C(3) 3.513 ? . 2_645
H(30) H(20) 2.970 ? . 2_645
H(30) H(54) 3.340 ? . 3_666
H(30) H(58) 3.283 ? . 1_545
H(31) C(31) 3.231 ? . 2_655
H(31) H(12) 3.401 ? . 2_655
H(31) H(33) 3.225 ? . 2_645
H(31) H(39) 2.583 ? . 2_655
H(31) H(40) 3.236 ? . 2_655
H(32) C(31) 3.596 ? . 2_655
H(32) C(43) 3.506 ? . 1_455
H(32) C(44) 3.196 ? . 1_455
H(32) H(1) 2.863 ? . 1_455
H(32) H(15) 3.025 ? . 1_455
H(32) H(33) 3.335 ? . 2_645
H(32) H(34) 3.205 ? . 2_645
H(32) H(39) 3.171 ? . 2_655
H(32) H(40) 3.171 ? . 2_655
H(33) C(4) 3.506 ? . 2_655
H(33) C(5) 2.807 ? . 2_655
H(33) C(6) 3.301 ? . 2_655
H(33) C(9) 3.450 ? . 2_655
H(33) C(22) 3.426 ? . 2_655
H(33) H(8) 3.147 ? . 2_655
H(33) H(18) 3.426 ? . 2_655
H(33) H(21) 2.505 ? . 2_655
H(33) H(26) 2.820 ? . 2_655
H(33) H(31) 3.225 ? . 2_655
H(33) H(32) 3.335 ? . 2_655
H(34) C(47) 3.351 ? . 2_755
H(34) H(8) 3.375 ? . 2_655
H(34) H(15) 2.951 ? . 2_755
H(34) H(26) 3.507 ? . 2_655
H(34) H(32) 3.205 ? . 2_655
H(34) H(51) 2.860 ? . 2_755
H(35) C(24) 3.323 ? . 3_666
H(35) C(55) 3.587 ? . 3_666
H(35) H(5) 2.998 ? . 3_666
H(35) H(9) 2.964 ? . 3_666
H(35) H(35) 2.974 ? . 3_666
H(35) H(36) 3.520 ? . 3_666
H(35) H(57) 3.526 ? . 3_666
H(36) C(36) 2.870 ? . 1_455
H(36) C(37) 3.300 ? . 1_455
H(36) C(55) 3.217 ? . 3_666
H(36) H(5) 3.006 ? . 3_666
H(36) H(11) 3.344 ? . 3_666
H(36) H(35) 3.520 ? . 3_666
H(36) H(43) 3.392 ? . 3_666
H(36) H(45) 2.265 ? . 1_455
H(36) H(46) 3.139 ? . 1_455
H(36) H(56) 2.957 ? . 3_666
H(36) H(57) 3.146 ? . 3_666
H(37) C(53) 3.551 ? . 1_545
H(37) H(1) 3.347 ? . 2_745
H(37) H(15) 3.381 ? . 2_745
H(37) H(55) 2.589 ? . 1_545
H(37) H(60) 3.471 ? . 1_545
H(38) C(38) 2.989 ? . 3_766
H(38) C(49) 3.587 ? . 3_766
H(38) C(54) 3.445 ? . 3_766
H(38) C(57) 3.332 ? . 3_766
H(38) H(6) 2.598 ? . 3_766
H(38) H(24) 3.178 ? . 4_555
H(38) H(47) 2.491 ? . 3_766
H(38) H(59) 3.390 ? . 1_545
H(39) C(22) 3.277 ? . 2_645
H(39) H(13) 3.395 ? . 2_645
H(39) H(31) 2.583 ? . 2_645
H(39) H(32) 3.171 ? . 2_645
H(39) H(58) 3.153 ? . 1_545
H(40) C(22) 3.557 ? . 2_645
H(40) C(44) 3.552 ? . 2_745
H(40) H(1) 2.595 ? . 2_745
H(40) H(31) 3.236 ? . 2_645
H(40) H(32) 3.171 ? . 2_645
H(40) H(53) 3.249 ? . 2_745
H(41) C(32) 3.269 ? . 3_756
H(41) C(53) 3.383 ? . 1_545
H(41) C(53) 3.515 ? . 3_766
H(41) H(25) 3.413 ? . 2_745
H(41) H(41) 2.300 ? . 3_756
H(41) H(55) 2.859 ? . 1_545
H(41) H(59) 3.569 ? . 1_545
H(41) H(60) 3.436 ? . 1_545
H(42) C(49) 3.472 ? . 3_766
H(42) C(50) 3.377 ? . 3_766
H(42) C(51) 3.316 ? . 3_766
H(42) C(52) 3.386 ? . 3_766
H(42) C(53) 3.444 ? . 3_766
H(42) C(54) 3.493 ? . 3_766
H(42) H(20) 3.417 ? . 2_745
H(42) H(25) 3.408 ? . 2_745
H(42) H(47) 3.295 ? . 3_766
H(43) C(24) 3.470 ? . 3_666
H(43) C(37) 2.961 ? . 3_766
H(43) C(38) 3.171 ? . 3_766
H(43) H(6) 3.247 ? . 3_766
H(43) H(9) 2.740 ? . 3_666
H(43) H(24) 3.148 ? . 4_555
H(43) H(36) 3.392 ? . 3_666
H(43) H(46) 2.823 ? . 3_766
H(43) H(47) 3.155 ? . 3_766
H(44) C(51) 3.348 ? . 3_666
H(44) C(55) 3.561 ? . 3_666
H(44) H(5) 2.671 ? . 3_666
H(44) H(9) 2.696 ? . 3_666
H(44) H(14) 3.392 ? . 3_666
H(44) H(54) 2.499 ? . 3_666
H(45) C(12) 3.418 ? . 1_655
H(45) C(24) 3.229 ? . 1_655
H(45) C(55) 3.032 ? . 3_766
H(45) H(5) 3.390 ? . 3_766
H(45) H(28) 2.958 ? . 1_655
H(45) H(36) 2.265 ? . 1_655
H(45) H(47) 3.321 ? . 3_766
H(45) H(56) 2.217 ? . 3_766
H(45) H(57) 3.142 ? . 3_766
H(46) C(33) 3.142 ? . 3_766
H(46) C(36) 3.510 ? . 3_766
H(46) C(37) 3.236 ? . 3_766
H(46) C(38) 3.258 ? . 3_766
H(46) C(39) 3.533 ? . 3_766
H(46) C(55) 3.373 ? . 3_766
H(46) H(4) 3.048 ? . 3_766
H(46) H(11) 2.683 ? . 3_766
H(46) H(36) 3.139 ? . 1_655
H(46) H(43) 2.823 ? . 3_766
H(46) H(46) 3.560 ? . 3_766
H(46) H(56) 3.044 ? . 3_766
H(46) H(57) 2.807 ? . 3_766
H(47) C(29) 2.889 ? . 3_766
H(47) C(30) 3.430 ? . 3_766
H(47) C(36) 3.438 ? . 3_766
H(47) C(46) 3.039 ? . 3_766
H(47) H(4) 2.530 ? . 3_766
H(47) H(38) 2.491 ? . 3_766
H(47) H(42) 3.295 ? . 3_766
H(47) H(43) 3.155 ? . 3_766
H(47) H(45) 3.321 ? . 3_766
H(47) H(48) 2.729 ? . 3_766
H(47) H(49) 3.481 ? . 3_766
H(48) C(12) 3.538 ? . 1_655
H(48) C(13) 3.376 ? . 1_655
H(48) H(28) 3.084 ? . 1_655
H(48) H(29) 2.753 ? . 1_655
H(48) H(47) 2.729 ? . 3_766
H(48) H(56) 2.863 ? . 3_766
H(49) H(47) 3.481 ? . 3_766
H(50) C(57) 2.918 ? . 2_745
H(50) H(6) 3.597 ? . 2_745
H(50) H(52) 3.037 ? . 2_745
H(50) H(60) 2.600 ? . 2_745
H(50) H(61) 2.382 ? . 2_745
H(51) S(2) 3.508 ? . 2_745
H(51) C(7) 3.057 ? . 2_745
H(51) H(17) 2.933 ? . 2_745
H(51) H(22) 2.648 ? . 2_745
H(51) H(23) 3.087 ? . 2_745
H(51) H(34) 2.860 ? . 2_745
H(51) H(52) 2.921 ? . 2_745
H(51) H(61) 2.828 ? . 2_745
H(52) C(47) 3.430 ? . 2_755
H(52) H(16) 3.223 ? . 2_755
H(52) H(21) 3.374 ? . 2_755
H(52) H(50) 3.037 ? . 2_755
H(52) H(51) 2.921 ? . 2_755
H(53) C(5) 3.515 ? . 2_755
H(53) C(9) 3.031 ? . 2_755
H(53) H(16) 2.617 ? . 2_755
H(53) H(21) 2.874 ? . 2_755
H(53) H(26) 2.671 ? . 2_755
H(53) H(40) 3.249 ? . 2_755
H(54) C(33) 3.468 ? . 3_666
H(54) H(30) 3.340 ? . 3_666
H(54) H(44) 2.499 ? . 3_666
H(55) C(27) 2.808 ? . 1_565
H(55) C(28) 2.993 ? . 1_565
H(55) C(32) 3.086 ? . 1_565
H(55) H(15) 3.445 ? . 2_755
H(55) H(19) 2.935 ? . 1_565
H(55) H(37) 2.589 ? . 1_565
H(55) H(41) 2.859 ? . 1_565
H(56) C(13) 3.594 ? . 3_666
H(56) C(36) 2.976 ? . 3_766
H(56) C(37) 3.381 ? . 3_766
H(56) H(29) 3.583 ? . 3_666
H(56) H(36) 2.957 ? . 3_666
H(56) H(45) 2.217 ? . 3_766
H(56) H(46) 3.044 ? . 3_766
H(56) H(48) 2.863 ? . 3_766
H(57) C(37) 3.539 ? . 3_766
H(57) H(35) 3.526 ? . 3_666
H(57) H(36) 3.146 ? . 3_666
H(57) H(45) 3.142 ? . 3_766
H(57) H(46) 2.807 ? . 3_766
H(58) C(8) 3.578 ? . 2_655
H(58) C(26) 3.321 ? . 1_565
H(58) C(27) 3.443 ? . 1_565
H(58) H(7) 3.446 ? . 3_676
H(58) H(18) 2.706 ? . 2_655
H(58) H(30) 3.283 ? . 1_565
H(58) H(39) 3.153 ? . 1_565
H(59) C(8) 3.402 ? . 4_565
H(59) C(27) 3.539 ? . 1_565
H(59) C(28) 3.253 ? . 1_565
H(59) C(29) 3.119 ? . 1_565
H(59) C(30) 3.408 ? . 1_565
H(59) H(7) 3.145 ? . 3_676
H(59) H(18) 3.409 ? . 4_565
H(59) H(24) 3.484 ? . 4_565
H(59) H(25) 2.801 ? . 4_565
H(59) H(38) 3.390 ? . 1_565
H(59) H(41) 3.569 ? . 1_565
H(60) C(4) 3.181 ? . 2_755
H(60) C(5) 3.589 ? . 2_755
H(60) C(8) 3.222 ? . 2_755
H(60) C(32) 3.576 ? . 1_565
H(60) C(47) 3.255 ? . 2_755
H(60) H(15) 3.119 ? . 2_755
H(60) H(19) 2.897 ? . 1_565
H(60) H(24) 2.774 ? . 2_755
H(60) H(25) 3.256 ? . 2_755
H(60) H(37) 3.471 ? . 1_565
H(60) H(41) 3.436 ? . 1_565
H(60) H(50) 2.600 ? . 2_755
H(61) C(47) 2.893 ? . 2_755
H(61) H(15) 3.013 ? . 2_755
H(61) H(24) 3.496 ? . 2_755
H(61) H(50) 2.382 ? . 2_755
H(61) H(51) 2.828 ? . 2_755

loop_
_geom_torsion_atom_site_label_1
_geom_torsion_atom_site_label_2
_geom_torsion_atom_site_label_3
_geom_torsion_atom_site_label_4
_geom_torsion
_geom_torsion_publ_flag
_geom_torsion_site_symmetry_1
_geom_torsion_site_symmetry_2
_geom_torsion_site_symmetry_3
_geom_torsion_site_symmetry_4
Fe(2) Fe(1) S(1) C(10) 89.14(10) ? . . . .
S(1) Fe(1) Fe(2) S(2) 119.25(2) ? . . . .
S(1) Fe(1) Fe(2) C(16) -66.98(9) ? . . . .
S(1) Fe(1) Fe(2) C(17) -103.24(8) ? . . . .
S(1) Fe(1) Fe(2) C(18) -142.71(8) ? . . . .
S(1) Fe(1) Fe(2) C(19) -175.29(10) ? . . . .
S(1) Fe(1) Fe(2) C(20) 161.5(3) ? . . . .
S(1) Fe(1) Fe(2) C(21) -39.14(17) ? . . . .
Fe(2) Fe(1) S(2) C(34) 112.40(8) ? . . . .
S(2) Fe(1) Fe(2) S(1) -119.25(2) ? . . . .
S(2) Fe(1) Fe(2) C(16) 173.77(9) ? . . . .
S(2) Fe(1) Fe(2) C(17) 137.50(8) ? . . . .
S(2) Fe(1) Fe(2) C(18) 98.04(8) ? . . . .
S(2) Fe(1) Fe(2) C(19) 65.46(9) ? . . . .
S(2) Fe(1) Fe(2) C(20) 42.3(3) ? . . . .
S(2) Fe(1) Fe(2) C(21) -158.39(18) ? . . . .
Fe(2) Fe(1) C(1) C(2) 77.1(2) ? . . . .
Fe(2) Fe(1) C(1) C(6) -99.0(2) ? . . . .
C(1) Fe(1) Fe(2) S(1) 125.29(9) ? . . . .
C(1) Fe(1) Fe(2) S(2) -115.45(9) ? . . . .
C(1) Fe(1) Fe(2) C(16) 58.31(13) ? . . . .
C(1) Fe(1) Fe(2) C(17) 22.05(12) ? . . . .
C(1) Fe(1) Fe(2) C(18) -17.42(12) ? . . . .
C(1) Fe(1) Fe(2) C(19) -50.00(13) ? . . . .
C(1) Fe(1) Fe(2) C(20) -73.2(3) ? . . . .
C(1) Fe(1) Fe(2) C(21) 86.2(2) ? . . . .
S(1) Fe(1) S(2) Fe(2) -43.138(19) ? . . . .
S(1) Fe(1) S(2) C(34) 69.26(8) ? . . . .
S(2) Fe(1) S(1) Fe(2) 44.79(2) ? . . . .
S(2) Fe(1) S(1) C(10) 133.93(11) ? . . . .
S(1) Fe(1) C(1) C(2) 140.13(18) ? . . . .
S(1) Fe(1) C(1) C(6) -35.9(2) ? . . . .
C(1) Fe(1) S(1) Fe(2) -95.26(11) ? . . . .
C(1) Fe(1) S(1) C(10) -6.12(16) ? . . . .
S(2) Fe(1) C(1) C(2) 12.7(2) ? . . . .
S(2) Fe(1) C(1) C(6) -163.37(16) ? . . . .
C(1) Fe(1) S(2) Fe(2) 102.12(8) ? . . . .
C(1) Fe(1) S(2) C(34) -145.48(11) ? . . . .
Fe(1) Fe(2) S(1) C(10) -121.52(8) ? . . . .
Fe(1) Fe(2) S(2) C(34) -92.45(9) ? . . . .
Fe(1) Fe(2) C(16) C(11) 49.5(2) ? . . . .
Fe(1) Fe(2) C(16) C(17) -64.85(16) ? . . . .
Fe(1) Fe(2) C(16) C(21) 162.68(13) ? . . . .
Fe(1) Fe(2) C(17) C(16) 126.99(14) ? . . . .
Fe(1) Fe(2) C(17) C(18) -99.88(15) ? . . . .
Fe(1) Fe(2) C(17) C(22) 15.6(2) ? . . . .
Fe(1) Fe(2) C(18) C(17) 86.97(15) ? . . . .
Fe(1) Fe(2) C(18) C(19) -136.94(14) ? . . . .
Fe(1) Fe(2) C(19) C(18) 57.32(17) ? . . . .
Fe(1) Fe(2) C(19) C(20) -170.51(12) ? . . . .
Fe(1) Fe(2) C(19) C(23) -56.7(3) ? . . . .
Fe(1) Fe(2) C(20) C(19) 29.9(3) ? . . . .
Fe(1) Fe(2) C(20) C(21) 166.6(2) ? . . . .
Fe(1) Fe(2) C(21) C(16) -39.0(2) ? . . . .
Fe(1) Fe(2) C(21) C(20) -171.53(15) ? . . . .
Fe(1) Fe(2) C(21) C(24) 73.4(3) ? . . . .
S(1) Fe(2) S(2) Fe(1) 50.05(2) ? . . . .
S(1) Fe(2) S(2) C(34) -42.41(9) ? . . . .
S(2) Fe(2) S(1) Fe(1) -47.44(2) ? . . . .
S(2) Fe(2) S(1) C(10) -168.96(8) ? . . . .
S(1) Fe(2) C(16) C(11) -4.2(2) ? . . . .
S(1) Fe(2) C(16) C(17) -118.61(15) ? . . . .
S(1) Fe(2) C(16) C(21) 108.91(15) ? . . . .
C(16) Fe(2) S(1) Fe(1) 126.17(8) ? . . . .
C(16) Fe(2) S(1) C(10) 4.65(11) ? . . . .
S(1) Fe(2) C(17) C(16) 65.14(15) ? . . . .
S(1) Fe(2) C(17) C(18) -161.72(14) ? . . . .
S(1) Fe(2) C(17) C(22) -46.2(2) ? . . . .
C(17) Fe(2) S(1) Fe(1) 90.05(7) ? . . . .
C(17) Fe(2) S(1) C(10) -31.46(11) ? . . . .
S(1) Fe(2) C(18) C(17) 29.0(2) ? . . . .
S(1) Fe(2) C(18) C(19) 165.07(12) ? . . . .
C(18) Fe(2) S(1) Fe(1) 71.58(12) ? . . . .
C(18) Fe(2) S(1) C(10) -49.93(15) ? . . . .
S(1) Fe(2) C(20) C(19) -172.52(12) ? . . . .
S(1) Fe(2) C(20) C(21) -35.8(2) ? . . . .
C(20) Fe(2) S(1) Fe(1) -173.43(10) ? . . . .
C(20) Fe(2) S(1) C(10) 65.05(13) ? . . . .
S(1) Fe(2) C(21) C(16) -73.03(15) ? . . . .
S(1) Fe(2) C(21) C(20) 154.46(15) ? . . . .
S(1) Fe(2) C(21) C(24) 39.4(2) ? . . . .
C(21) Fe(2) S(1) Fe(1) 164.65(7) ? . . . .
C(21) Fe(2) S(1) C(10) 43.13(11) ? . . . .
S(2) Fe(2) C(17) C(16) 178.04(12) ? . . . .
S(2) Fe(2) C(17) C(18) -48.83(19) ? . . . .
S(2) Fe(2) C(17) C(22) 66.7(3) ? . . . .
C(17) Fe(2) S(2) Fe(1) -66.63(10) ? . . . .
C(17) Fe(2) S(2) C(34) -159.08(13) ? . . . .
S(2) Fe(2) C(18) C(17) 145.66(14) ? . . . .
S(2) Fe(2) C(18) C(19) -78.25(15) ? . . . .
C(18) Fe(2) S(2) Fe(1) -95.83(8) ? . . . .
C(18) Fe(2) S(2) C(34) 171.72(12) ? . . . .
S(2) Fe(2) C(19) C(18) 107.27(14) ? . . . .
S(2) Fe(2) C(19) C(20) -120.56(14) ? . . . .
S(2) Fe(2) C(19) C(23) -6.7(3) ? . . . .
C(19) Fe(2) S(2) Fe(1) -133.69(9) ? . . . .
C(19) Fe(2) S(2) C(34) 133.85(13) ? . . . .
S(2) Fe(2) C(20) C(19) 67.15(15) ? . . . .
S(2) Fe(2) C(20) C(21) -156.12(13) ? . . . .
C(20) Fe(2) S(2) Fe(1) -169.08(9) ? . . . .
C(20) Fe(2) S(2) C(34) 98.47(13) ? . . . .
S(2) Fe(2) C(21) C(16) 173.42(12) ? . . . .
S(2) Fe(2) C(21) C(20) 40.9(2) ? . . . .
S(2) Fe(2) C(21) C(24) -74.2(3) ? . . . .
C(21) Fe(2) S(2) Fe(1) 164.68(13) ? . . . .
C(21) Fe(2) S(2) C(34) 72.23(17) ? . . . .
C(16) Fe(2) C(17) C(18) 133.1(2) ? . . . .
C(16) Fe(2) C(17) C(22) -111.4(3) ? . . . .
C(17) Fe(2) C(16) C(11) 114.4(2) ? . . . .
C(17) Fe(2) C(16) C(21) -132.5(2) ? . . . .
C(16) Fe(2) C(18) C(17) -29.84(16) ? . . . .
C(16) Fe(2) C(18) C(19) 106.25(17) ? . . . .
C(18) Fe(2) C(16) C(11) 143.4(2) ? . . . .
C(18) Fe(2) C(16) C(17) 28.99(16) ? . . . .
C(18) Fe(2) C(16) C(21) -103.49(17) ? . . . .
C(16) Fe(2) C(19) C(18) -66.23(16) ? . . . .
C(16) Fe(2) C(19) C(20) 65.94(16) ? . . . .
C(16) Fe(2) C(19) C(23) 179.8(2) ? . . . .
C(19) Fe(2) C(16) C(11) -179.6(2) ? . . . .
C(19) Fe(2) C(16) C(17) 66.06(17) ? . . . .
C(19) Fe(2) C(16) C(21) -66.42(17) ? . . . .
C(16) Fe(2) C(20) C(19) -106.46(17) ? . . . .
C(16) Fe(2) C(20) C(21) 30.27(16) ? . . . .
C(20) Fe(2) C(16) C(11) -142.4(2) ? . . . .
C(20) Fe(2) C(16) C(17) 103.19(18) ? . . . .
C(20) Fe(2) C(16) C(21) -29.29(16) ? . . . .
C(16) Fe(2) C(21) C(20) -132.5(2) ? . . . .
C(16) Fe(2) C(21) C(24) 112.4(3) ? . . . .
C(21) Fe(2) C(16) C(11) -113.1(2) ? . . . .
C(21) Fe(2) C(16) C(17) 132.5(2) ? . . . .
C(17) Fe(2) C(18) C(19) 136.1(2) ? . . . .
C(18) Fe(2) C(17) C(16) -133.1(2) ? . . . .
C(18) Fe(2) C(17) C(22) 115.5(3) ? . . . .
C(17) Fe(2) C(19) C(18) -27.52(15) ? . . . .
C(17) Fe(2) C(19) C(20) 104.64(16) ? . . . .
C(17) Fe(2) C(19) C(23) -141.5(3) ? . . . .
C(19) Fe(2) C(17) C(16) -105.86(17) ? . . . .
C(19) Fe(2) C(17) C(18) 27.28(16) ? . . . .
C(19) Fe(2) C(17) C(22) 142.8(3) ? . . . .
C(17) Fe(2) C(20) C(19) -67.10(16) ? . . . .
C(17) Fe(2) C(20) C(21) 69.64(17) ? . . . .
C(20) Fe(2) C(17) C(16) -68.26(17) ? . . . .
C(20) Fe(2) C(17) C(18) 64.88(17) ? . . . .
C(20) Fe(2) C(17) C(22) -179.6(2) ? . . . .
C(17) Fe(2) C(21) C(16) 30.02(16) ? . . . .
C(17) Fe(2) C(21) C(20) -102.49(18) ? . . . .
C(17) Fe(2) C(21) C(24) 142.4(2) ? . . . .
C(21) Fe(2) C(17) C(16) -30.08(16) ? . . . .
C(21) Fe(2) C(17) C(18) 103.06(18) ? . . . .
C(21) Fe(2) C(17) C(22) -141.4(3) ? . . . .
C(18) Fe(2) C(19) C(20) 132.2(2) ? . . . .
C(18) Fe(2) C(19) C(23) -114.0(3) ? . . . .
C(19) Fe(2) C(18) C(17) -136.1(2) ? . . . .
C(18) Fe(2) C(20) C(19) -29.61(15) ? . . . .
C(18) Fe(2) C(20) C(21) 107.12(17) ? . . . .
C(20) Fe(2) C(18) C(17) -106.41(17) ? . . . .
C(20) Fe(2) C(18) C(19) 29.69(15) ? . . . .
C(18) Fe(2) C(21) C(16) 68.16(17) ? . . . .
C(18) Fe(2) C(21) C(20) -64.34(18) ? . . . .
C(18) Fe(2) C(21) C(24) -179.4(2) ? . . . .
C(21) Fe(2) C(18) C(17) -69.19(16) ? . . . .
C(21) Fe(2) C(18) C(19) 66.90(16) ? . . . .
C(19) Fe(2) C(20) C(21) 136.7(2) ? . . . .
C(20) Fe(2) C(19) C(18) -132.2(2) ? . . . .
C(20) Fe(2) C(19) C(23) 113.9(3) ? . . . .
C(19) Fe(2) C(21) C(16) 105.54(17) ? . . . .
C(19) Fe(2) C(21) C(20) -26.97(17) ? . . . .
C(19) Fe(2) C(21) C(24) -142.1(2) ? . . . .
C(21) Fe(2) C(19) C(18) -105.08(17) ? . . . .
C(21) Fe(2) C(19) C(20) 27.08(15) ? . . . .
C(21) Fe(2) C(19) C(23) 140.9(3) ? . . . .
C(20) Fe(2) C(21) C(16) 132.5(2) ? . . . .
C(20) Fe(2) C(21) C(24) -115.1(3) ? . . . .
C(21) Fe(2) C(20) C(19) -136.7(2) ? . . . .
Fe(1) S(1) C(10) C(11) -75.8(2) ? . . . .
Fe(1) S(1) C(10) C(15) 108.5(2) ? . . . .
Fe(2) S(1) C(10) C(11) -5.3(2) ? . . . .
Fe(2) S(1) C(10) C(15) 179.0(2) ? . . . .
Fe(1) S(2) C(34) C(35) 29.4(2) ? . . . .
Fe(1) S(2) C(34) C(39) -155.00(18) ? . . . .
Fe(2) S(2) C(34) C(35) 101.20(19) ? . . . .
Fe(2) S(2) C(34) C(39) -83.2(2) ? . . . .
Fe(1) C(1) C(2) C(3) -174.7(2) ? . . . .
Fe(1) C(1) C(2) C(7) 5.4(3) ? . . . .
Fe(1) C(1) C(6) C(5) 176.18(18) ? . . . .
Fe(1) C(1) C(6) C(9) -3.0(3) ? . . . .
C(2) C(1) C(6) C(5) -0.2(3) ? . . . .
C(2) C(1) C(6) C(9) -179.3(2) ? . . . .
C(6) C(1) C(2) C(3) 1.5(3) ? . . . .
C(6) C(1) C(2) C(7) -178.4(2) ? . . . .
C(1) C(2) C(3) C(4) -0.5(4) ? . . . .
C(7) C(2) C(3) C(4) 179.4(2) ? . . . .
C(2) C(3) C(4) C(5) -1.8(3) ? . . . .
C(2) C(3) C(4) C(8) 178.4(2) ? . . . .
C(3) C(4) C(5) C(6) 3.1(3) ? . . . .
C(8) C(4) C(5) C(6) -177.0(2) ? . . . .
C(4) C(5) C(6) C(1) -2.2(3) ? . . . .
C(4) C(5) C(6) C(9) 177.0(2) ? . . . .
S(1) C(10) C(11) C(12) -175.3(2) ? . . . .
S(1) C(10) C(11) C(16) 2.8(3) ? . . . .
S(1) C(10) C(15) C(14) 175.0(2) ? . . . .
S(1) C(10) C(15) C(25) -3.7(3) ? . . . .
C(11) C(10) C(15) C(14) -0.5(4) ? . . . .
C(11) C(10) C(15) C(25) -179.2(2) ? . . . .
C(15) C(10) C(11) C(12) 0.5(4) ? . . . .
C(15) C(10) C(11) C(16) 178.6(2) ? . . . .
C(10) C(11) C(12) C(13) 0.2(3) ? . . . .
C(10) C(11) C(16) Fe(2) 1.8(3) ? . . . .
C(10) C(11) C(16) C(17) 86.1(3) ? . . . .
C(10) C(11) C(16) C(21) -81.4(3) ? . . . .
C(12) C(11) C(16) Fe(2) 179.8(2) ? . . . .
C(12) C(11) C(16) C(17) -95.9(3) ? . . . .
C(12) C(11) C(16) C(21) 96.6(3) ? . . . .
C(16) C(11) C(12) C(13) -177.8(2) ? . . . .
C(11) C(12) C(13) C(14) -0.9(4) ? . . . .
C(12) C(13) C(14) C(15) 0.9(4) ? . . . .
C(13) C(14) C(15) C(10) -0.1(3) ? . . . .
C(13) C(14) C(15) C(25) 178.6(2) ? . . . .
C(10) C(15) C(25) C(26) -106.0(3) ? . . . .
C(10) C(15) C(25) C(30) 76.0(3) ? . . . .
C(14) C(15) C(25) C(26) 75.3(3) ? . . . .
C(14) C(15) C(25) C(30) -102.6(3) ? . . . .
Fe(2) C(16) C(17) C(18) -51.22(19) ? . . . .
Fe(2) C(16) C(17) C(22) 127.7(2) ? . . . .
Fe(2) C(16) C(21) C(20) 52.36(19) ? . . . .
Fe(2) C(16) C(21) C(24) -123.7(2) ? . . . .
C(11) C(16) C(17) Fe(2) -112.1(2) ? . . . .
C(11) C(16) C(17) C(18) -163.3(2) ? . . . .
C(11) C(16) C(17) C(22) 15.6(3) ? . . . .
C(11) C(16) C(21) Fe(2) 111.95(19) ? . . . .
C(11) C(16) C(21) C(20) 164.3(2) ? . . . .
C(11) C(16) C(21) C(24) -11.8(3) ? . . . .
C(17) C(16) C(21) Fe(2) -55.29(19) ? . . . .
C(17) C(16) C(21) C(20) -2.9(3) ? . . . .
C(17) C(16) C(21) C(24) -179.0(2) ? . . . .
C(21) C(16) C(17) Fe(2) 55.05(19) ? . . . .
C(21) C(16) C(17) C(18) 3.8(3) ? . . . .
C(21) C(16) C(17) C(22) -177.3(2) ? . . . .
Fe(2) C(17) C(18) C(19) -50.6(2) ? . . . .
C(16) C(17) C(18) Fe(2) 49.53(18) ? . . . .
C(16) C(17) C(18) C(19) -1.0(3) ? . . . .
C(22) C(17) C(18) Fe(2) -129.4(2) ? . . . .
C(22) C(17) C(18) C(19) -179.9(2) ? . . . .
Fe(2) C(18) C(19) C(20) -52.8(2) ? . . . .
Fe(2) C(18) C(19) C(23) 125.1(2) ? . . . .
C(17) C(18) C(19) Fe(2) 50.2(2) ? . . . .
C(17) C(18) C(19) C(20) -2.6(3) ? . . . .
C(17) C(18) C(19) C(23) 175.3(2) ? . . . .
Fe(2) C(19) C(20) C(21) -49.2(2) ? . . . .
C(18) C(19) C(20) Fe(2) 52.8(2) ? . . . .
C(18) C(19) C(20) C(21) 3.6(3) ? . . . .
C(23) C(19) C(20) Fe(2) -125.1(2) ? . . . .
C(23) C(19) C(20) C(21) -174.3(2) ? . . . .
Fe(2) C(20) C(21) C(16) -50.58(19) ? . . . .
Fe(2) C(20) C(21) C(24) 125.5(2) ? . . . .
C(19) C(20) C(21) Fe(2) 49.7(2) ? . . . .
C(19) C(20) C(21) C(16) -0.8(3) ? . . . .
C(19) C(20) C(21) C(24) 175.2(2) ? . . . .
C(15) C(25) C(26) C(27) 175.1(2) ? . . . .
C(15) C(25) C(26) C(31) -8.7(4) ? . . . .
C(15) C(25) C(30) C(29) -177.1(2) ? . . . .
C(15) C(25) C(30) C(33) 5.2(3) ? . . . .
C(26) C(25) C(30) C(29) 4.9(4) ? . . . .
C(26) C(25) C(30) C(33) -172.8(2) ? . . . .
C(30) C(25) C(26) C(27) -6.9(4) ? . . . .
C(30) C(25) C(26) C(31) 169.3(2) ? . . . .
C(25) C(26) C(27) C(28) 3.2(4) ? . . . .
C(31) C(26) C(27) C(28) -173.1(2) ? . . . .
C(26) C(27) C(28) C(29) 2.5(4) ? . . . .
C(26) C(27) C(28) C(32) -177.7(2) ? . . . .
C(27) C(28) C(29) C(30) -4.6(4) ? . . . .
C(32) C(28) C(29) C(30) 175.6(2) ? . . . .
C(28) C(29) C(30) C(25) 0.9(4) ? . . . .
C(28) C(29) C(30) C(33) 178.7(2) ? . . . .
S(2) C(34) C(35) C(36) 179.61(19) ? . . . .
S(2) C(34) C(35) C(40) 4.5(3) ? . . . .
S(2) C(34) C(39) C(38) 179.54(19) ? . . . .
S(2) C(34) C(39) C(49) -6.4(3) ? . . . .
C(35) C(34) C(39) C(38) -5.0(3) ? . . . .
C(35) C(34) C(39) C(49) 169.1(2) ? . . . .
C(39) C(34) C(35) C(36) 4.1(3) ? . . . .
C(39) C(34) C(35) C(40) -171.0(2) ? . . . .
C(34) C(35) C(36) C(37) -0.1(2) ? . . . .
C(34) C(35) C(40) C(41) -115.5(2) ? . . . .
C(34) C(35) C(40) C(45) 74.7(2) ? . . . .
C(36) C(35) C(40) C(41) 69.5(3) ? . . . .
C(36) C(35) C(40) C(45) -100.4(2) ? . . . .
C(40) C(35) C(36) C(37) 175.2(2) ? . . . .
C(35) C(36) C(37) C(38) -3.0(4) ? . . . .
C(36) C(37) C(38) C(39) 2.1(4) ? . . . .
C(37) C(38) C(39) C(34) 1.9(3) ? . . . .
C(37) C(38) C(39) C(49) -172.5(2) ? . . . .
C(34) C(39) C(49) C(50) 108.4(3) ? . . . .
C(34) C(39) C(49) C(54) -75.1(3) ? . . . .
C(38) C(39) C(49) C(50) -77.5(3) ? . . . .
C(38) C(39) C(49) C(54) 99.0(2) ? . . . .
C(35) C(40) C(41) C(42) -176.8(2) ? . . . .
C(35) C(40) C(41) C(46) -4.5(3) ? . . . .
C(35) C(40) C(45) C(44) 176.5(2) ? . . . .
C(35) C(40) C(45) C(48) -2.0(3) ? . . . .
C(41) C(40) C(45) C(44) 6.5(3) ? . . . .
C(41) C(40) C(45) C(48) -172.0(2) ? . . . .
C(45) C(40) C(41) C(42) -7.1(3) ? . . . .
C(45) C(40) C(41) C(46) 165.2(2) ? . . . .
C(40) C(41) C(42) C(43) 2.4(3) ? . . . .
C(46) C(41) C(42) C(43) -170.3(2) ? . . . .
C(41) C(42) C(43) C(44) 2.9(3) ? . . . .
C(41) C(42) C(43) C(47) -175.2(2) ? . . . .
C(42) C(43) C(44) C(45) -3.5(3) ? . . . .
C(47) C(43) C(44) C(45) 174.5(2) ? . . . .
C(43) C(44) C(45) C(40) -1.1(3) ? . . . .
C(43) C(44) C(45) C(48) 177.4(2) ? . . . .
C(39) C(49) C(50) C(51) 177.7(2) ? . . . .
C(39) C(49) C(50) C(55) -0.3(3) ? . . . .
C(39) C(49) C(54) C(53) -178.3(2) ? . . . .
C(39) C(49) C(54) C(57) -0.0(3) ? . . . .
C(50) C(49) C(54) C(53) -1.8(3) ? . . . .
C(50) C(49) C(54) C(57) 176.5(2) ? . . . .
C(54) C(49) C(50) C(51) 1.2(3) ? . . . .
C(54) C(49) C(50) C(55) -176.7(2) ? . . . .
C(49) C(50) C(51) C(52) 0.5(4) ? . . . .
C(55) C(50) C(51) C(52) 178.4(2) ? . . . .
C(50) C(51) C(52) C(53) -1.6(4) ? . . . .
C(50) C(51) C(52) C(56) -179.5(2) ? . . . .
C(51) C(52) C(53) C(54) 1.0(4) ? . . . .
C(56) C(52) C(53) C(54) 178.9(2) ? . . . .
C(52) C(53) C(54) C(49) 0.7(4) ? . . . .
C(52) C(53) C(54) C(57) -177.7(2) ? . . . .
